data_7120808
loop_
_publ_author_name
'Zhang, Chen'
'Patil, Rahul S.'
'Barnes, Charles L.'
'Atwood, Jerry L.'

_publ_section_title
;
 Novel Magnesium-Seamed Organic Nanocapsules with Hierarchical Structural
 Complexity
;
_journal_name_full 'Chem. Commun.'
_journal_paper_doi 10.1039/C7CC07390A
_journal_year 2017
_chemical_absolute_configuration rmad
_chemical_formula_sum 'C276 H258 Mg24 N8 O140'
_chemical_formula_weight 6510.33
_chemical_name_common 'PgC3OH, Pro, DMF, Mg'
_chemical_name_systematic 'C-propan-3-ol pyrogallol[4]arene, Proline, dimethylformamide, magnesium'
_space_group_crystal_system monoclinic
_space_group_IT_number 5
_space_group_name_Hall 'C 2y'
_space_group_name_H-M_alt 'C 1 2 1'
_symmetry_space_group_name_Hall 'C 2y'
_symmetry_space_group_name_H-M 'C 1 2 1'
_atom_sites_solution_hydrogens geom
_audit_creation_method SHELXL-2014/7
_audit_update_record
;
2017-05-16 deposited with the CCDC.
2017-10-20 downloaded from the CCDC.
;
_cell_angle_alpha 90
_cell_angle_beta 118.990(2)
_cell_angle_gamma 90
_cell_formula_units_Z 2
_cell_length_a 28.8873(12)
_cell_length_b 35.5602(13)
_cell_length_c 21.8751(9)
_cell_measurement_reflns_used 9228
_cell_measurement_temperature 100(2)
_cell_measurement_theta_max 69.95
_cell_measurement_theta_min 2.31
_cell_volume 19655.4(14)
_computing_cell_refinement 'APEX2 (Bruker AXS, 2008)'
_computing_data_collection 'APEX2 (Bruker AXS, 2008)'
_computing_data_reduction 'APEX2 (Bruker AXS, 2008)'
_computing_molecular_graphics 'X-SEED, Barbour, 2001'
_computing_publication_material 'CIFTAB (Sheldrick, 2013)'
_computing_structure_refinement 'SHELXL-2013 (Sheldrick, 2013)'
_computing_structure_solution 'SHELXS-2013 (Sheldrick, 2013)'
_diffrn_ambient_temperature 100(2)
_diffrn_measured_fraction_theta_full 0.982
_diffrn_measured_fraction_theta_max 0.975
_diffrn_measurement_device_type 'Bruker APEXII CCD area detector'
_diffrn_measurement_method 'omega scans'
_diffrn_radiation_type CuK\a
_diffrn_radiation_wavelength 1.54178
_diffrn_reflns_av_R_equivalents 0.0545
_diffrn_reflns_av_unetI/netI 0.0456
_diffrn_reflns_Laue_measured_fraction_full 0.982
_diffrn_reflns_Laue_measured_fraction_max 0.975
_diffrn_reflns_limit_h_max 35
_diffrn_reflns_limit_h_min -35
_diffrn_reflns_limit_k_max 43
_diffrn_reflns_limit_k_min -43
_diffrn_reflns_limit_l_max 25
_diffrn_reflns_limit_l_min -26
_diffrn_reflns_number 177587
_diffrn_reflns_point_group_measured_fraction_full 0.979
_diffrn_reflns_point_group_measured_fraction_max 0.969
_diffrn_reflns_theta_full 67.679
_diffrn_reflns_theta_max 70.672
_diffrn_reflns_theta_min 2.145
_diffrn_standards_decay_% 0.0
_exptl_absorpt_coefficient_mu 1.095
_exptl_absorpt_correction_T_max 0.947
_exptl_absorpt_correction_T_min 0.785
_exptl_absorpt_correction_type multi-scan
_exptl_absorpt_process_details
;
 Data were corrected for decay and absorption using the program SADABS 
 (Sheldrick, G. M. (2003). SADABS. Version 2.10. University of
 G\"ottingen, Germany).
;
_exptl_crystal_colour green
_exptl_crystal_density_diffrn 1.100
_exptl_crystal_description plate
_exptl_crystal_F_000 6756
_exptl_crystal_size_max 0.200
_exptl_crystal_size_mid 0.150
_exptl_crystal_size_min 0.050
_refine_diff_density_max 1.444
_refine_diff_density_min -0.752
_refine_diff_density_rms 0.118
_refine_ls_abs_structure_details
;
 Flack x determined using 11102 quotients [(I+)-(I-)]/[(I+)+(I-)]
 (Parsons, Flack and Wagner, Acta Cryst. B69 (2013) 249-259).
;
_refine_ls_abs_structure_Flack 0.353(16)
_refine_ls_extinction_method none
_refine_ls_goodness_of_fit_ref 1.478
_refine_ls_hydrogen_treatment constr
_refine_ls_matrix_type full
_refine_ls_number_parameters 1864
_refine_ls_number_reflns 36618
_refine_ls_number_restraints 72
_refine_ls_restrained_S_all 1.488
_refine_ls_R_factor_all 0.1393
_refine_ls_R_factor_gt 0.1147
_refine_ls_shift/su_max 0.002
_refine_ls_shift/su_mean 0.000
_refine_ls_structure_factor_coef Fsqd
_refine_ls_weighting_details 'w=1/[\s^2^(Fo^2^)+(0.2000P)^2^] where P=(Fo^2^+2Fc^2^)/3'
_refine_ls_weighting_scheme calc
_refine_ls_wR_factor_gt 0.3166
_refine_ls_wR_factor_ref 0.3569
_reflns_Friedel_coverage 0.954
_reflns_Friedel_fraction_full 0.976
_reflns_Friedel_fraction_max 0.963
_reflns_number_gt 27885
_reflns_number_total 36618
_reflns_threshold_expression 'I > 2\s(I)'
_cod_data_source_file c7cc07390a2.cif
_cod_data_source_block 1_CCDC1
_cod_database_code 7120808
_shelx_shelxl_version_number 2014/7
_shelx_space_group_comment
;
The symmetry employed for this shelxl refinement is uniquely defined
by the following loop, which should always be used as a source of
symmetry information in preference to the above space-group names.
They are only intended as comments.
;
_shelx_estimated_absorpt_t_min 0.811
_shelx_estimated_absorpt_t_max 0.947

loop_
_space_group_symop_operation_xyz
'x, y, z'
'-x, y, -z'
'x+1/2, y+1/2, z'
'-x+1/2, y+1/2, -z'

loop_
_atom_site_label
_atom_site_type_symbol
_atom_site_fract_x
_atom_site_fract_y
_atom_site_fract_z
_atom_site_U_iso_or_equiv
_atom_site_adp_type
_atom_site_occupancy
_atom_site_site_symmetry_order
_atom_site_calc_flag
_atom_site_refinement_flags_posn
_atom_site_refinement_flags_adp
Mg6 Mg 0.41464(11) 0.30859(8) 0.49968(15) 0.0440(6) Uani 1 1 d . .
Mg2 Mg 0.56925(13) 0.56521(8) 0.24465(17) 0.0515(7) Uani 1 1 d . .
Mg12 Mg 0.2352(2) 0.45977(9) 0.2374(3) 0.0843(14) Uani 1 1 d . .
Mg10 Mg 0.27816(16) 0.51315(10) 0.12673(17) 0.0701(9) Uani 1 1 d . .
Mg7 Mg 0.63822(19) 0.66073(15) 0.4056(2) 0.0901(15) Uani 1 1 d . .
Mg3 Mg 0.44418(12) 0.51194(10) 0.1365(2) 0.0837(12) Uani 1 1 d . .
Mg1 Mg 0.57061(14) 0.45990(8) 0.2371(3) 0.0912(17) Uani 1 1 d . .
Mg4 Mg 0.63543(17) 0.36619(15) 0.40377(19) 0.0867(15) Uani 1 1 d . .
Mg9 Mg 0.29021(18) 0.65962(15) 0.40064(19) 0.0895(16) Uani 1 1 d . .
Mg8 Mg 0.41395(11) 0.71753(8) 0.49812(16) 0.0460(6) Uani 1 1 d . .
O10A O 0.5152(2) 0.28732(17) 0.4231(3) 0.0467(14) Uani 1 1 d . .
O9C O 0.2675(2) 0.67071(16) 0.3000(3) 0.0450(13) Uani 1 1 d . .
O6B O 0.7770(2) 0.39578(15) 0.6258(3) 0.0460(14) Uani 1 1 d . .
O4A O 0.3046(3) 0.47099(18) 0.0852(4) 0.0589(17) Uani 1 1 d . .
O11A O 0.5933(2) 0.3267(2) 0.4207(4) 0.0616(18) Uani 1 1 d . .
O8A O 0.3506(2) 0.3316(2) 0.4178(3) 0.0519(15) Uani 1 1 d . .
O7B O 0.8072(3) 0.44671(14) 0.7125(4) 0.0483(14) Uani 1 1 d . .
O9A O 0.4288(2) 0.28920(15) 0.4208(3) 0.0401(12) Uani 1 1 d . .
O6A O 0.2352(3) 0.40486(16) 0.2081(4) 0.0540(16) Uani 1 1 d . .
O4C O 0.5855(2) 0.67015(15) 0.3033(3) 0.0422(12) Uani 1 1 d . .
O12A O 0.5861(2) 0.35346(18) 0.3001(3) 0.0475(14) Uani 1 1 d . .
O7C O 0.4270(2) 0.73763(17) 0.4214(3) 0.0463(13) Uani 1 1 d . .
O8O O 0.3774(3) 0.76694(18) 0.5027(4) 0.0613(18) Uani 1 1 d . .
O3B O 0.6498(2) 0.44683(14) 0.2902(4) 0.0479(14) Uani 1 1 d . .
O4B O 0.6841(2) 0.39445(16) 0.3786(3) 0.0423(12) Uani 1 1 d . .
O10B O 0.7762(2) 0.62981(18) 0.6229(3) 0.0491(14) Uani 1 1 d . .
O3C O 0.5503(2) 0.61950(16) 0.2149(3) 0.0492(14) Uani 1 1 d . .
O5B O 0.6948(3) 0.37408(19) 0.5021(3) 0.0560(16) Uani 1 1 d . .
O1C O 0.3875(3) 0.55324(17) 0.0884(3) 0.0574(17) Uani 1 1 d . .
C14A C 0.2492(4) 0.33122(19) 0.1626(4) 0.0432(19) Uani 1 1 d . .
H14A H 0.2197 0.3366 0.1728 0.052 Uiso 1 1 calc R U
O12B O 0.6876(3) 0.63061(18) 0.3773(4) 0.0590(17) Uani 1 1 d . .
C19A C 0.3872(3) 0.2983(2) 0.3565(5) 0.0429(19) Uani 1 1 d . .
C2B C 0.7361(3) 0.5467(2) 0.3460(5) 0.0420(18) Uani 1 1 d . .
C1A C 0.4154(3) 0.3683(2) 0.0969(4) 0.0395(17) Uani 1 1 d . .
H1A H 0.3973 0.3449 0.0837 0.047 Uiso 1 1 calc R U
C16B C 0.8494(3) 0.4780(2) 0.6550(4) 0.0369(16) Uani 1 1 d . .
O3A O 0.3908(2) 0.46971(16) 0.0863(4) 0.0582(18) Uani 1 1 d . .
C20A C 0.3809(3) 0.28449(19) 0.2937(5) 0.0415(19) Uani 1 1 d . .
O1B O 0.6495(3) 0.57904(17) 0.2896(4) 0.0562(16) Uani 1 1 d . .
C21A C 0.4230(3) 0.2591(2) 0.2955(4) 0.0380(17) Uani 1 1 d . .
H21A H 0.4386 0.2456 0.3412 0.046 Uiso 1 1 calc R U
C13A C 0.2635(3) 0.36795(18) 0.1387(3) 0.0357(17) Uani 1 1 d . .
C10B C 0.7296(3) 0.40604(19) 0.4376(5) 0.0381(17) Uani 1 1 d . .
C9B C 0.7709(3) 0.4280(2) 0.4366(5) 0.046(2) Uani 1 1 d . .
C24A C 0.5097(3) 0.2948(2) 0.3584(5) 0.0413(18) Uani 1 1 d . .
C6A C 0.3871(4) 0.4023(2) 0.0735(4) 0.0456(19) Uani 1 1 d . .
C19C C 0.3033(3) 0.6951(2) 0.2943(4) 0.0421(18) Uani 1 1 d . .
O7A O 0.2678(2) 0.35452(16) 0.2973(3) 0.0434(13) Uani 1 1 d . .
C11B C 0.7331(3) 0.3956(3) 0.5022(5) 0.0439(19) Uani 1 1 d . .
C27C C 0.3008(4) 0.6232(2) 0.0729(5) 0.050(2) Uani 1 1 d . .
O6C O 0.5138(2) 0.73586(16) 0.4219(3) 0.0420(12) Uani 1 1 d . .
C23A C 0.4677(3) 0.2835(2) 0.2968(4) 0.0389(17) Uani 1 1 d . .
O1A O 0.5483(3) 0.40439(16) 0.2116(4) 0.066(2) Uani 1 1 d . .
O11B O 0.6961(3) 0.6542(2) 0.5014(4) 0.072(2) Uani 1 1 d . .
O2B O 0.5983(2) 0.5130(2) 0.2620(4) 0.0747(19) Uani 1 1 d . .
C18A C 0.3459(3) 0.3205(2) 0.3583(5) 0.0405(17) Uani 1 1 d . .
C12B C 0.7768(3) 0.4064(2) 0.5643(5) 0.0436(19) Uani 1 1 d . .
O11C O 0.2510(5) 0.55725(17) 0.1583(5) 0.099(4) Uani 1 1 d . .
O5C O 0.5894(2) 0.69248(18) 0.4198(3) 0.0465(13) Uani 1 1 d . .
O10C O 0.2330(3) 0.62230(18) 0.2070(4) 0.0633(19) Uani 1 1 d . .
C2A C 0.4697(4) 0.3692(2) 0.1394(5) 0.0454(19) Uani 1 1 d . .
O9B O 0.8053(3) 0.57942(17) 0.7108(4) 0.0544(16) Uani 1 1 d . .
O6O O 0.3777(3) 0.2568(2) 0.4990(4) 0.069(2) Uani 1 1 d . .
C15A C 0.3362(4) 0.2956(2) 0.2301(4) 0.0434(19) Uani 1 1 d . .
H15A H 0.3327 0.2869 0.1870 0.052 Uiso 1 1 calc R U
C10C C 0.5469(3) 0.6942(2) 0.2953(4) 0.0375(16) Uani 1 1 d . .
O8C O 0.3478(3) 0.6960(2) 0.4190(3) 0.0561(16) Uani 1 1 d . .
C17B C 0.8219(4) 0.4780(2) 0.6917(5) 0.050(2) Uani 1 1 d . .
O2A O 0.4914(4) 0.4678(2) 0.1797(6) 0.114(5) Uani 1 1 d . .
C29C C 0.4815(4) 0.7241(2) 0.1076(5) 0.0460(19) Uani 1 1 d . .
H29A H 0.4467 0.7326 0.1007 0.055 Uiso 1 1 calc R U
H29B H 0.4762 0.7137 0.0627 0.055 Uiso 1 1 calc R U
C8B C 0.8125(4) 0.4380(2) 0.4992(6) 0.049(2) Uani 1 1 d . .
H8B H 0.8400 0.4526 0.4992 0.059 Uiso 1 1 calc R U
O12C O 0.3015(3) 0.55428(14) 0.0818(4) 0.0554(17) Uani 1 1 d . .
C22A C 0.4651(4) 0.29566(19) 0.2313(5) 0.0432(19) Uani 1 1 d . .
H22A H 0.4361 0.2883 0.1879 0.052 Uiso 1 1 calc R U
C10A C 0.2931(4) 0.4370(2) 0.1011(5) 0.051(2) Uani 1 1 d . .
C28C C 0.3269(3) 0.6222(2) 0.0306(4) 0.045(2) Uani 1 1 d . .
H28C H 0.3180 0.5975 0.0058 0.054 Uiso 1 1 calc R U
C28A C 0.5012(3) 0.3312(2) 0.1643(4) 0.0383(17) Uani 1 1 d . .
H28A H 0.5382 0.3374 0.1752 0.046 Uiso 1 1 calc R U
O8B O 0.7823(4) 0.5121(2) 0.7487(5) 0.089(2) Uani 1 1 d . .
C20C C 0.2976(3) 0.7081(2) 0.2301(4) 0.0419(18) Uani 1 1 d . .
C13B C 0.8169(3) 0.4280(2) 0.5637(5) 0.042(2) Uani 1 1 d . .
O5A O 0.2608(5) 0.4704(2) 0.1689(6) 0.090(3) Uani 1 1 d . .
C12A C 0.2564(4) 0.40273(19) 0.1660(5) 0.050(2) Uani 1 1 d . .
C9C C 0.5047(3) 0.7067(2) 0.2313(4) 0.0379(17) Uani 1 1 d . .
C11C C 0.5486(3) 0.7048(2) 0.3590(4) 0.0397(17) Uani 1 1 d . .
C8A C 0.2841(4) 0.3681(3) 0.0964(5) 0.055(2) Uani 1 1 d . .
H8A H 0.2888 0.3448 0.0790 0.065 Uiso 1 1 calc R U
C16A C 0.2970(3) 0.31920(19) 0.2298(5) 0.0373(17) Uani 1 1 d . .
C29B C 0.8177(5) 0.4402(3) 0.3669(7) 0.071(3) Uani 1 1 d . .
H29C H 0.8420 0.4586 0.4014 0.085 Uiso 1 1 calc R U
H29D H 0.8343 0.4150 0.3807 0.085 Uiso 1 1 calc R U
C32B C 0.9159(3) 0.4413(2) 0.6334(6) 0.053(2) Uani 1 1 d . .
H32A H 0.9211 0.4169 0.6158 0.063 Uiso 1 1 calc R U
H32B H 0.9146 0.4611 0.6006 0.063 Uiso 1 1 calc R U
C38C C 0.3079(4) 0.6528(3) -0.0257(5) 0.056(2) Uani 1 1 d D .
H38A H 0.3164 0.6776 -0.0020 0.067 Uiso 1 1 calc R U
H38B H 0.3287 0.6506 -0.0505 0.067 Uiso 1 1 calc R U
C26A C 0.5469(4) 0.3301(2) 0.2971(5) 0.0444(19) Uani 1 1 d . .
C5A C 0.4125(3) 0.4355(3) 0.1015(5) 0.051(2) Uani 1 1 d . .
C7B C 0.7650(3) 0.4400(2) 0.3687(5) 0.0434(19) Uani 1 1 d . .
H7B H 0.7420 0.4208 0.3338 0.052 Uiso 1 1 calc R U
C35C C 0.2304(4) 0.7251(2) 0.1039(6) 0.058(3) Uani 1 1 d . .
H35A H 0.2255 0.7484 0.1248 0.069 Uiso 1 1 calc R U
H35B H 0.2580 0.7302 0.0906 0.069 Uiso 1 1 calc R U
C3A C 0.4953(3) 0.4013(3) 0.1677(4) 0.048(2) Uani 1 1 d . .
C8C C 0.4672(3) 0.72977(19) 0.2345(4) 0.0346(16) Uani 1 1 d . .
H8C H 0.4389 0.7385 0.1916 0.042 Uiso 1 1 calc R U
C5B C 0.6791(3) 0.4788(2) 0.3089(5) 0.0409(18) Uani 1 1 d . .
C15B C 0.8617(2) 0.5122(3) 0.6355(4) 0.0427(14) Uani 1 1 d . .
H15B H 0.8793 0.5117 0.6083 0.051 Uiso 1 1 calc R U
C25C C 0.2617(6) 0.5916(3) 0.1367(6) 0.068(3) Uani 1 1 d . .
C18B C 0.8078(3) 0.5128(3) 0.7107(4) 0.0495(16) Uani 1 1 d . .
C4A C 0.4688(4) 0.4367(2) 0.1472(7) 0.075(4) Uani 1 1 d . .
C7C C 0.5037(4) 0.6926(2) 0.1648(5) 0.049(2) Uani 1 1 d . .
H7C H 0.5407 0.6865 0.1756 0.058 Uiso 1 1 calc R U
C15C C 0.3381(3) 0.73114(19) 0.2323(4) 0.0383(17) Uani 1 1 d . .
H15C H 0.3356 0.7390 0.1893 0.046 Uiso 1 1 calc R U
C23B C 0.8176(4) 0.5978(2) 0.5639(5) 0.0435(19) Uani 1 1 d . .
C4B C 0.6532(3) 0.5143(3) 0.2932(4) 0.0511(17) Uani 1 1 d . .
C21B C 0.8641(3) 0.5839(2) 0.6324(5) 0.045(2) Uani 1 1 d . .
H21B H 0.8686 0.6025 0.6691 0.054 Uiso 1 1 calc R U
C1B C 0.7614(3) 0.5121(3) 0.3634(4) 0.0434(14) Uani 1 1 d . .
H1B H 0.7990 0.5116 0.3892 0.052 Uiso 1 1 calc R U
C27A C 0.5055(4) 0.3183(2) 0.2327(4) 0.0420(18) Uani 1 1 d . .
O2I O 0.5728(6) 0.5661(4) 0.3401(6) 0.123(4) Uani 1 1 d . .
C6C C 0.4713(3) 0.6580(2) 0.1409(4) 0.0383(17) Uani 1 1 d . .
C22C C 0.2883(3) 0.65600(19) 0.0949(4) 0.0340(15) Uani 1 1 d . .
H22C H 0.2969 0.6790 0.0807 0.041 Uiso 1 1 calc R U
C3B C 0.6801(3) 0.5468(2) 0.3102(5) 0.047(2) Uani 1 1 d . .
C14B C 0.8619(3) 0.4405(2) 0.6324(5) 0.0435(18) Uani 1 1 d . .
H14B H 0.8652 0.4215 0.6679 0.052 Uiso 1 1 calc R U
C28B C 0.7638(3) 0.5840(2) 0.3657(5) 0.0449(19) Uani 1 1 d . .
H28B H 0.7401 0.6024 0.3293 0.054 Uiso 1 1 calc R U
C35A C 0.4025(4) 0.2285(2) 0.2379(6) 0.056(2) Uani 1 1 d . .
H35C H 0.3740 0.2142 0.2402 0.067 Uiso 1 1 calc R U
H35D H 0.3868 0.2411 0.1917 0.067 Uiso 1 1 calc R U
C7A C 0.3275(3) 0.4032(3) 0.0276(4) 0.0439(19) Uani 1 1 d . .
H7A H 0.3187 0.4279 0.0028 0.053 Uiso 1 1 calc R U
C13C C 0.4683(3) 0.74069(18) 0.2946(4) 0.0344(16) Uani 1 1 d . .
C19B C 0.8219(3) 0.5461(2) 0.6912(5) 0.0416(18) Uani 1 1 d . .
C24C C 0.2530(3) 0.6245(3) 0.1588(5) 0.051(2) Uani 1 1 d . .
C22B C 0.8129(3) 0.5875(2) 0.5005(5) 0.0393(18) Uani 1 1 d . .
H22B H 0.8402 0.5728 0.5002 0.047 Uiso 1 1 calc R U
C1D C 0.3876(4) 0.7833(3) 0.5595(6) 0.066(3) Uani 1 1 d . .
C32C C 0.4054(4) 0.7963(2) 0.2389(5) 0.049(2) Uani 1 1 d . .
H32C H 0.3905 0.7845 0.1922 0.058 Uiso 1 1 calc R U
H32D H 0.3765 0.8102 0.2411 0.058 Uiso 1 1 calc R U
C5O C 0.3815(3) 0.7429(2) 0.2942(4) 0.0368(16) Uani 1 1 d . .
O4I O 0.5779(4) 0.4081(4) 0.4028(5) 0.111(4) Uani 1 1 d . .
C24B C 0.7778(3) 0.6197(2) 0.5642(5) 0.0429(18) Uani 1 1 d . .
C25A C 0.5506(3) 0.3169(3) 0.3584(4) 0.0443(19) Uani 1 1 d . .
O2C O 0.4944(3) 0.55559(17) 0.1810(6) 0.100(4) Uani 1 1 d . .
C33C C 0.4468(5) 0.8230(3) 0.2476(7) 0.078(3) Uani 1 1 d D .
H33A H 0.4767 0.8090 0.2485 0.093 Uiso 1 1 calc R U
H33B H 0.4600 0.8360 0.2930 0.093 Uiso 1 1 calc R U
C3C C 0.4153(4) 0.5889(2) 0.1043(5) 0.052(2) Uani 1 1 d . .
O10O O 0.2013(5) 0.5106(5) 0.0314(6) 0.131(4) Uani 1 1 d . .
C17A C 0.3024(3) 0.3311(2) 0.2931(5) 0.0411(18) Uani 1 1 d . .
C30C C 0.5212(6) 0.7594(3) 0.1296(7) 0.077(3) Uani 1 1 d D .
H30A H 0.5191 0.7735 0.1672 0.093 Uiso 1 1 calc R U
H30B H 0.5579 0.7499 0.1488 0.093 Uiso 1 1 calc R U
C26C C 0.2875(4) 0.5898(2) 0.0960(5) 0.0452(19) Uani 1 1 d . .
C33B C 0.9635(4) 0.4487(4) 0.7043(10) 0.099(5) Uani 1 1 d . .
H33C H 0.9574 0.4721 0.7237 0.118 Uiso 1 1 calc R U
H33D H 0.9667 0.4279 0.7362 0.118 Uiso 1 1 calc R U
O8I O 0.4485(5) 0.6628(4) 0.4911(8) 0.136(5) Uani 1 1 d . .
C38B C 0.8165(3) 0.5840(3) 0.3634(6) 0.056(2) Uani 1 1 d D .
H38C H 0.8331 0.6091 0.3778 0.067 Uiso 1 1 calc R U
H38D H 0.8408 0.5654 0.3979 0.067 Uiso 1 1 calc R U
C9A C 0.3002(3) 0.4030(3) 0.0750(4) 0.0434(18) Uani 1 1 d . .
O6I O 0.4530(5) 0.3619(2) 0.5024(6) 0.103(4) Uani 1 1 d . .
C18C C 0.3457(4) 0.7078(2) 0.3558(4) 0.0449(19) Uani 1 1 d . .
C12C C 0.5088(3) 0.72733(19) 0.3576(4) 0.0352(16) Uani 1 1 d . .
C14C C 0.4259(3) 0.7655(2) 0.2949(5) 0.0417(19) Uani 1 1 d . .
H14C H 0.4432 0.7789 0.3408 0.050 Uiso 1 1 calc R U
C27B C 0.7692(4) 0.5978(2) 0.4356(5) 0.0431(19) Uani 1 1 d . .
C2C C 0.3865(4) 0.6231(2) 0.0769(4) 0.046(2) Uani 1 1 d . .
C23C C 0.2640(3) 0.6579(3) 0.1367(5) 0.050(2) Uani 1 1 d . .
C32A C 0.2307(4) 0.2994(2) 0.1065(5) 0.059(3) Uani 1 1 d . .
H32E H 0.2576 0.2956 0.0914 0.071 Uiso 1 1 calc R U
H32F H 0.2269 0.2756 0.1270 0.071 Uiso 1 1 calc R U
O7I O 0.6145(5) 0.6116(3) 0.4232(7) 0.109(3) Uani 1 1 d . .
N1D N 0.3757(5) 0.8179(3) 0.5675(6) 0.084(3) Uani 1 1 d . .
C5C C 0.4976(4) 0.6224(2) 0.1678(6) 0.055(2) Uani 1 1 d . .
C17C C 0.3833(3) 0.7304(2) 0.3570(4) 0.0340(15) Uani 1 1 d . .
C35B C 0.9159(3) 0.5824(3) 0.6324(6) 0.059(3) Uani 1 1 d . .
H35E H 0.9217 0.6068 0.6152 0.071 Uiso 1 1 calc R U
H35F H 0.9142 0.5626 0.5997 0.071 Uiso 1 1 calc R U
C26B C 0.7315(4) 0.6197(3) 0.4367(5) 0.047(2) Uani 1 1 d . .
O1I O 0.5544(5) 0.4537(3) 0.3225(9) 0.127(5) Uani 1 1 d . .
C25B C 0.7346(4) 0.6315(2) 0.4992(5) 0.0444(19) Uani 1 1 d . .
C33A C 0.1781(6) 0.3099(5) 0.0438(7) 0.090(4) Uani 1 1 d D .
H33E H 0.1833 0.3313 0.0187 0.108 Uiso 1 1 calc R U
H33F H 0.1530 0.3180 0.0600 0.108 Uiso 1 1 calc R U
O9I O 0.3444(6) 0.6189(3) 0.4086(7) 0.140(5) Uani 1 1 d . .
C34B C 1.0147(3) 0.4522(4) 0.7025(7) 0.075(3) Uani 1 1 d . .
H34A H 1.0119 0.4721 0.6692 0.090 Uiso 1 1 calc R U
H34B H 1.0439 0.4588 0.7494 0.090 Uiso 1 1 calc R U
C30A C 0.2447(7) 0.3804(6) -0.0797(8) 0.118(6) Uani 1 1 d D .
H30C H 0.2384 0.4066 -0.0974 0.141 Uiso 1 1 calc R U
H30D H 0.2237 0.3754 -0.0557 0.141 Uiso 1 1 calc R U
C6B C 0.7344(4) 0.4785(3) 0.3449(5) 0.0451(19) Uani 1 1 d . .
C11A C 0.2698(4) 0.4371(2) 0.1437(5) 0.048(2) Uani 1 1 d . .
C1W C 0.5437(5) 0.4243(4) 0.3602(7) 0.082(3) Uani 1 1 d D .
O3O O 0.4630(6) 0.5085(4) 0.0503(9) 0.159(6) Uani 1 1 d . .
C20B C 0.8498(3) 0.5470(2) 0.6533(5) 0.046(2) Uani 1 1 d . .
O3I O 0.4211(5) 0.5170(6) 0.2256(5) 0.166(7) Uani 1 1 d . .
C21C C 0.2511(3) 0.6946(2) 0.1601(4) 0.0413(18) Uani 1 1 d . .
H21C H 0.2214 0.6889 0.1699 0.050 Uiso 1 1 calc R U
O1O O 0.5826(10) 0.4646(4) 0.1452(10) 0.234(13) Uani 1 1 d . .
C30B C 0.8107(4) 0.4500(3) 0.2952(7) 0.067(3) Uani 1 1 d D .
H30E H 0.7887 0.4305 0.2612 0.081 Uiso 1 1 calc R U
H30F H 0.7918 0.4743 0.2797 0.081 Uiso 1 1 calc R U
C38A C 0.4819(5) 0.3009(3) 0.1057(5) 0.064(3) Uani 1 1 d . .
H38E H 0.4445 0.2948 0.0906 0.077 Uiso 1 1 calc R U
H38F H 0.4836 0.3115 0.0650 0.077 Uiso 1 1 calc R U
C4W C 0.3963(6) 0.4044(7) 0.2752(10) 0.157(12) Uani 1 1 d D .
H4W1 H 0.3727 0.3911 0.2312 0.188 Uiso 1 1 calc R U
H4W2 H 0.3810 0.4021 0.3069 0.188 Uiso 1 1 calc R U
C1C C 0.4172(4) 0.6551(2) 0.0939(4) 0.0432(19) Uani 1 1 d . .
H1C H 0.3997 0.6777 0.0712 0.052 Uiso 1 1 calc R U
C2W C 0.4865(6) 0.4188(7) 0.3454(11) 0.176(13) Uani 1 1 d D .
H2W H 0.4873 0.4214 0.3914 0.211 Uiso 1 1 calc R U
C36C C 0.1795(5) 0.7169(3) 0.0384(6) 0.078(4) Uani 1 1 d D .
H36A H 0.1848 0.6937 0.0174 0.093 Uiso 1 1 calc R U
H36B H 0.1523 0.7111 0.0521 0.093 Uiso 1 1 calc R U
N1P N 0.4515(14) 0.5850(10) 0.2872(19) 0.250 Uiso 1 1 d D U
H1P1 H 0.4828 0.5857 0.3279 0.300 Uiso 1 1 calc R U
H1P2 H 0.4552 0.5708 0.2552 0.300 Uiso 1 1 calc R U
C4C C 0.4665(4) 0.5901(2) 0.1523(5) 0.051(2) Uani 1 1 d . .
C29A C 0.3061(5) 0.3725(3) -0.0298(5) 0.067(3) Uani 1 1 d . .
H29E H 0.3111 0.3472 -0.0083 0.081 Uiso 1 1 calc R U
H29F H 0.3253 0.3733 -0.0569 0.081 Uiso 1 1 calc R U
C4Q C 0.6996(5) 0.4944(6) 0.5106(10) 0.116(6) Uani 1 1 d D .
H4Q1 H 0.7274 0.4826 0.5028 0.139 Uiso 1 1 calc R U
H4Q2 H 0.7089 0.4910 0.5602 0.139 Uiso 1 1 calc R U
C2P C 0.4050(7) 0.5714(4) 0.2983(9) 0.119(7) Uani 1 1 d D .
H2P H 0.4293 0.5545 0.3374 0.143 Uiso 1 1 calc R U
C36B C 0.9623(4) 0.5746(5) 0.7039(7) 0.081(4) Uani 1 1 d D .
H36C H 0.9535 0.5537 0.7262 0.097 Uiso 1 1 calc R U
H36D H 0.9699 0.5972 0.7339 0.097 Uiso 1 1 calc R U
C4P C 0.4211(10) 0.6384(5) 0.3116(14) 0.178(13) Uani 1 1 d D .
H4P1 H 0.3904 0.6557 0.2916 0.214 Uiso 1 1 calc R U
H4P2 H 0.4525 0.6522 0.3468 0.214 Uiso 1 1 calc R U
C36A C 0.4449(7) 0.2007(4) 0.2430(8) 0.096(5) Uani 1 1 d D .
H36E H 0.4684 0.1939 0.2925 0.115 Uiso 1 1 calc R U
H36F H 0.4667 0.2126 0.2247 0.115 Uiso 1 1 calc R U
N1Q N 0.6142(5) 0.5104(5) 0.4276(8) 0.126(5) Uani 1 1 d D .
H1Q1 H 0.6082 0.5103 0.3827 0.152 Uiso 1 1 calc R U
H1Q2 H 0.5829 0.5064 0.4271 0.152 Uiso 1 1 calc R U
C39A C 0.5126(6) 0.2669(3) 0.1273(6) 0.075(3) Uani 1 1 d D .
H39A H 0.4965 0.2483 0.0890 0.090 Uiso 1 1 calc R U
H39B H 0.5110 0.2564 0.1682 0.090 Uiso 1 1 calc R U
C34C C 0.4268(7) 0.8526(4) 0.1885(10) 0.113(6) Uani 1 1 d D .
H34C H 0.4239 0.8754 0.2123 0.136 Uiso 1 1 calc R U
H34D H 0.4585 0.8568 0.1832 0.136 Uiso 1 1 calc R U
C34A C 0.1542(10) 0.2756(5) -0.0073(10) 0.23(2) Uani 1 1 d D .
H34E H 0.1541 0.2530 0.0191 0.281 Uiso 1 1 calc R U
H34F H 0.1172 0.2812 -0.0429 0.281 Uiso 1 1 calc R U
C3W C 0.4475(9) 0.3878(4) 0.3068(11) 0.121(7) Uani 1 1 d D .
H3W1 H 0.4547 0.3767 0.2708 0.145 Uiso 1 1 calc R U
H3W2 H 0.4501 0.3678 0.3397 0.145 Uiso 1 1 calc R U
O7O O 0.6823(3) 0.7140(2) 0.3965(5) 0.086(2) Uani 1 1 d . .
C5W C 0.3993(8) 0.4414(4) 0.2614(11) 0.134(8) Uani 1 1 d D .
H5W1 H 0.3777 0.4570 0.2755 0.161 Uiso 1 1 calc R U
H5W2 H 0.3866 0.4452 0.2109 0.161 Uiso 1 1 calc R U
O10I O 0.3453(8) 0.5264(4) 0.2194(6) 0.170(8) Uani 1 1 d . .
C3D C 0.3440(13) 0.8410(5) 0.5015(10) 0.189(14) Uani 1 1 d . .
H3D1 H 0.3376 0.8661 0.5142 0.283 Uiso 1 1 calc R U
H3D2 H 0.3639 0.8431 0.4760 0.283 Uiso 1 1 calc R U
H3D3 H 0.3101 0.8285 0.4720 0.283 Uiso 1 1 calc R U
N1W N 0.4573(5) 0.4517(2) 0.3037(5) 0.079(3) Uani 1 1 d D .
H1W1 H 0.4701 0.4586 0.2746 0.095 Uiso 1 1 calc R U
H1W2 H 0.4613 0.4714 0.3324 0.095 Uiso 1 1 calc R U
O2O O 0.5668(6) 0.5603(4) 0.1433(6) 0.121(4) Uani 1 1 d . .
C5Q C 0.6533(13) 0.4800(3) 0.4690(12) 0.196(15) Uani 1 1 d D .
H5Q1 H 0.6403 0.4661 0.4970 0.235 Uiso 1 1 calc R U
H5Q2 H 0.6563 0.4620 0.4367 0.235 Uiso 1 1 calc R U
C40B C 0.8632(17) 0.5753(14) 0.292(2) 0.250 Uiso 1 1 d D U
H40A H 0.8819 0.5995 0.3086 0.300 Uiso 1 1 calc R U
H40B H 0.8870 0.5549 0.3210 0.300 Uiso 1 1 calc R U
O15A O 0.4531(7) 0.1447(4) 0.1843(8) 0.143(5) Uani 1 1 d D .
C39C C 0.2507(5) 0.6528(4) -0.0790(7) 0.081(3) Uani 1 1 d D .
H39C H 0.2300 0.6469 -0.0550 0.097 Uiso 1 1 calc R U
H39D H 0.2446 0.6322 -0.1125 0.097 Uiso 1 1 calc R U
C2D C 0.3874(7) 0.8340(3) 0.6357(9) 0.102(5) Uani 1 1 d . .
H2D1 H 0.3751 0.8601 0.6293 0.153 Uiso 1 1 calc R U
H2D2 H 0.3693 0.8193 0.6556 0.153 Uiso 1 1 calc R U
H2D3 H 0.4257 0.8333 0.6674 0.153 Uiso 1 1 calc R U
O12O O 0.1514(10) 0.4669(5) 0.1435(8) 0.197(10) Uani 1 1 d . .
O12I O 0.3085(9) 0.4608(6) 0.3258(12) 0.183(7) Uiso 1 1 d . .
C1Q C 0.6048(6) 0.5749(5) 0.4039(9) 0.097(4) Uani 1 1 d D .
O14B O 1.0244(12) 0.4166(9) 0.6810(16) 0.250 Uiso 1 1 d . U
Mg11 Mg 0.2259(3) 0.56578(9) 0.2265(3) 0.108(2) Uani 1 1 d . .
O11I O 0.3040(6) 0.5661(4) 0.3132(10) 0.161(7) Uani 1 1 d . .
O14A O 0.1845(13) 0.2687(9) -0.0399(16) 0.250 Uiso 1 1 d D U
C31A C 0.231(2) 0.3492(11) -0.144(2) 0.250 Uiso 1 1 d D U
H31A H 0.1968 0.3538 -0.1861 0.300 Uiso 1 1 calc R U
H31B H 0.2598 0.3472 -0.1564 0.300 Uiso 1 1 calc R U
O9O O 0.2371(4) 0.7128(3) 0.3891(6) 0.094(3) Uani 1 1 d . .
O13B O 0.8820(12) 0.4110(8) 0.3132(15) 0.250 Uiso 1 1 d D U
O11O O 0.1466(11) 0.5711(5) 0.1311(9) 0.209(10) Uani 1 1 d . .
C31B C 0.8628(8) 0.4529(7) 0.2956(12) 0.169(11) Uani 1 1 d D .
H31C H 0.8873 0.4705 0.3320 0.203 Uiso 1 1 calc R U
H31D H 0.8581 0.4606 0.2495 0.203 Uiso 1 1 calc R U
O13C O 0.4545(13) 0.7905(8) 0.0261(15) 0.250 Uiso 1 1 d D U
C31C C 0.5107(17) 0.7850(13) 0.073(2) 0.250 Uiso 1 1 d D U
H31E H 0.5275 0.7752 0.0463 0.300 Uiso 1 1 calc R U
H31F H 0.5270 0.8096 0.0932 0.300 Uiso 1 1 calc R U
C3Q C 0.6934(17) 0.5352(11) 0.491(2) 0.250 Uiso 1 1 d D U
H3Q1 H 0.7143 0.5508 0.5332 0.300 Uiso 1 1 calc R U
H3Q2 H 0.7062 0.5401 0.4573 0.300 Uiso 1 1 calc R U
C37C C 0.1593(7) 0.7436(5) -0.0124(9) 0.104(5) Uiso 1 1 d D .
H37A H 0.1203 0.7415 -0.0350 0.124 Uiso 1 1 calc R U
H37B H 0.1693 0.7364 -0.0481 0.124 Uiso 1 1 calc R U
C5P C 0.430(2) 0.6241(12) 0.260(2) 0.250 Uiso 1 1 d D U
H5P1 H 0.4567 0.6394 0.2543 0.300 Uiso 1 1 calc R U
H5P2 H 0.3972 0.6229 0.2144 0.300 Uiso 1 1 calc R U
C2Q C 0.6358(17) 0.5446(11) 0.459(2) 0.250 Uiso 1 1 d D U
H2Q H 0.6276 0.5480 0.4985 0.300 Uiso 1 1 calc R U
O13A O 0.2298(12) 0.3153(9) -0.1003(16) 0.250 Uiso 1 1 d D U
O16C O 0.2354(12) 0.7196(8) -0.0551(15) 0.250 Uiso 1 1 d D U
C37A C 0.4173(16) 0.1637(11) 0.199(2) 0.250 Uiso 1 1 d D U
H37C H 0.4062 0.1472 0.2259 0.300 Uiso 1 1 calc R U
H37D H 0.3854 0.1707 0.1547 0.300 Uiso 1 1 calc R U
C39B C 0.8110(18) 0.5753(14) 0.298(2) 0.250 Uiso 1 1 d D U
H39E H 0.7861 0.5936 0.2637 0.300 Uiso 1 1 calc R U
H39F H 0.7946 0.5501 0.2842 0.300 Uiso 1 1 calc R U
C40C C 0.2286(19) 0.6896(11) -0.121(2) 0.250 Uiso 1 1 d D U
H40C H 0.1911 0.6868 -0.1574 0.300 Uiso 1 1 calc R U
H40D H 0.2498 0.6981 -0.1429 0.300 Uiso 1 1 calc R U
C40A C 0.5671(9) 0.2722(5) 0.1454(14) 0.145(8) Uani 1 1 d D .
H40E H 0.5870 0.2487 0.1659 0.174 Uiso 1 1 calc R U
H40F H 0.5828 0.2923 0.1809 0.174 Uiso 1 1 calc R U
O16A O 0.5719(12) 0.2826(9) 0.0821(15) 0.250 Uiso 1 1 d D U
O15B O 1.0567(10) 0.5773(8) 0.7720(13) 0.224(9) Uiso 1 1 d D .
C37B C 1.0141(15) 0.5638(13) 0.697(2) 0.250 Uiso 1 1 d D U
H37E H 1.0164 0.5364 0.6900 0.300 Uiso 1 1 calc R U
H37F H 1.0160 0.5780 0.6592 0.300 Uiso 1 1 calc R U
O15C O 0.1716(12) 0.7820(8) 0.0018(15) 0.250 Uiso 1 1 d D U
O5I O 0.6651(5) 0.4189(4) 0.5980(9) 0.158(7) Uani 1 1 d . .
O14C O 0.3933(12) 0.8568(9) 0.1328(15) 0.250 Uiso 1 1 d D U
O16B O 0.8491(12) 0.5699(9) 0.2243(17) 0.250 Uiso 1 1 d D U
Mg5 Mg 0.70631(19) 0.36839(18) 0.5988(2) 0.0982(18) Uani 1 1 d . .
C1P C 0.390(2) 0.5393(13) 0.246(2) 0.250 Uiso 1 1 d D U
C3P C 0.4087(19) 0.6004(11) 0.348(2) 0.250 Uiso 1 1 d D U
H3P1 H 0.4380 0.5954 0.3957 0.300 Uiso 1 1 calc R U
H3P2 H 0.3751 0.6031 0.3495 0.300 Uiso 1 1 calc R U

loop_
_atom_site_aniso_label
_atom_site_aniso_U_11
_atom_site_aniso_U_22
_atom_site_aniso_U_33
_atom_site_aniso_U_23
_atom_site_aniso_U_13
_atom_site_aniso_U_12
Mg6 0.0479(15) 0.0430(14) 0.0413(15) 0.0038(11) 0.0219(12) 0.0043(12)
Mg2 0.0658(18) 0.0332(13) 0.0603(17) 0.0030(12) 0.0343(15) 0.0004(12)
Mg12 0.151(4) 0.0316(15) 0.132(4) 0.0107(18) 0.117(3) 0.0063(19)
Mg10 0.133(3) 0.0268(10) 0.0823(19) 0.0064(17) 0.077(2) 0.008(2)
Mg7 0.094(3) 0.122(4) 0.050(2) 0.001(2) 0.0310(19) 0.067(3)
Mg3 0.0604(15) 0.0245(11) 0.110(2) 0.0043(19) -0.0033(15) -0.0031(16)
Mg1 0.0488(17) 0.0241(14) 0.137(4) -0.0046(17) -0.005(2) -0.0002(13)
Mg4 0.074(2) 0.120(3) 0.0452(19) 0.007(2) 0.0130(17) -0.056(2)
Mg9 0.095(3) 0.124(4) 0.0458(19) -0.009(2) 0.0312(18) -0.076(3)
Mg8 0.0439(14) 0.0464(15) 0.0475(16) 0.0000(12) 0.0219(12) -0.0066(12)
O10A 0.053(3) 0.047(3) 0.041(3) 0.001(2) 0.024(3) -0.018(3)
O9C 0.051(3) 0.038(3) 0.051(3) 0.004(2) 0.029(3) -0.008(2)
O6B 0.038(3) 0.031(3) 0.070(4) -0.004(2) 0.027(3) -0.012(2)
O4A 0.087(5) 0.046(4) 0.051(4) 0.000(3) 0.040(4) -0.003(3)
O11A 0.038(3) 0.081(5) 0.049(4) 0.004(3) 0.008(3) -0.012(3)
O8A 0.052(3) 0.065(4) 0.033(3) 0.011(3) 0.016(3) 0.027(3)
O7B 0.064(4) 0.019(2) 0.073(4) -0.003(2) 0.042(3) -0.003(2)
O9A 0.040(3) 0.041(3) 0.030(3) 0.000(2) 0.010(2) 0.010(2)
O6A 0.084(5) 0.029(3) 0.061(4) 0.001(3) 0.045(4) -0.010(3)
O4C 0.061(3) 0.032(3) 0.045(3) 0.007(2) 0.035(3) 0.012(2)
O12A 0.032(3) 0.062(4) 0.049(3) -0.007(3) 0.020(2) 0.001(3)
O7C 0.048(3) 0.041(3) 0.059(4) -0.004(3) 0.034(3) -0.005(2)
O8O 0.070(4) 0.039(3) 0.082(5) 0.005(3) 0.042(4) 0.012(3)
O3B 0.044(3) 0.023(2) 0.073(4) -0.002(2) 0.025(3) 0.002(2)
O4B 0.046(3) 0.042(3) 0.051(3) -0.005(2) 0.034(3) -0.005(2)
O10B 0.058(4) 0.049(3) 0.037(3) -0.004(2) 0.021(3) -0.001(3)
O3C 0.043(3) 0.032(3) 0.055(3) 0.003(2) 0.010(3) -0.003(2)
O5B 0.054(4) 0.053(4) 0.058(4) 0.008(3) 0.025(3) -0.022(3)
O1C 0.074(4) 0.035(3) 0.050(4) -0.003(2) 0.019(3) -0.014(3)
C14A 0.069(5) 0.017(3) 0.034(4) 0.001(3) 0.017(4) -0.008(3)
O12B 0.067(4) 0.043(3) 0.058(4) 0.000(3) 0.023(3) 0.020(3)
C19A 0.038(4) 0.022(3) 0.071(6) -0.013(3) 0.028(4) -0.011(3)
C2B 0.035(4) 0.030(4) 0.066(5) -0.004(3) 0.028(4) -0.001(3)
C1A 0.058(5) 0.039(4) 0.027(4) -0.013(3) 0.026(3) 0.002(3)
C16B 0.030(3) 0.037(4) 0.037(4) 0.002(3) 0.011(3) 0.000(3)
O3A 0.040(3) 0.027(3) 0.078(4) -0.007(3) 0.005(3) -0.005(2)
C20A 0.041(4) 0.014(3) 0.062(5) -0.009(3) 0.019(4) -0.004(3)
O1B 0.062(4) 0.032(3) 0.078(5) -0.006(3) 0.035(4) -0.001(3)
C21A 0.056(4) 0.024(3) 0.031(4) -0.004(3) 0.019(3) 0.002(3)
C13A 0.062(5) 0.016(3) 0.018(3) -0.005(2) 0.011(3) 0.009(3)
C10B 0.040(4) 0.017(3) 0.064(5) 0.002(3) 0.030(4) -0.004(3)
C9B 0.043(4) 0.036(4) 0.083(6) -0.007(4) 0.049(5) -0.006(3)
C24A 0.044(4) 0.030(4) 0.051(5) 0.001(3) 0.025(4) 0.003(3)
C6A 0.057(5) 0.044(4) 0.037(4) 0.007(3) 0.023(4) 0.000(4)
C19C 0.049(4) 0.042(4) 0.035(4) -0.005(3) 0.021(3) -0.011(4)
O7A 0.035(3) 0.040(3) 0.051(3) 0.008(2) 0.017(2) 0.000(2)
C11B 0.024(3) 0.050(5) 0.057(5) 0.005(4) 0.019(3) -0.007(3)
C27C 0.072(6) 0.023(4) 0.050(5) 0.018(3) 0.025(4) 0.015(4)
O6C 0.038(3) 0.042(3) 0.043(3) 0.002(2) 0.017(2) 0.002(2)
C23A 0.049(4) 0.023(3) 0.042(4) -0.011(3) 0.020(3) -0.006(3)
O1A 0.065(4) 0.022(3) 0.090(5) -0.006(3) 0.020(4) -0.003(3)
O11B 0.084(5) 0.079(5) 0.049(4) 0.008(3) 0.029(4) 0.048(4)
O2B 0.047(3) 0.030(2) 0.127(5) 0.005(4) 0.027(3) 0.000(3)
C18A 0.038(4) 0.033(4) 0.050(5) -0.003(3) 0.021(3) 0.009(3)
C12B 0.048(4) 0.024(3) 0.069(6) 0.008(3) 0.036(4) 0.005(3)
O11C 0.221(11) 0.016(3) 0.142(8) -0.006(3) 0.153(9) -0.004(4)
O5C 0.053(3) 0.056(3) 0.039(3) -0.002(2) 0.030(3) 0.015(3)
O10C 0.086(5) 0.036(3) 0.091(5) 0.003(3) 0.061(4) -0.005(3)
C2A 0.062(5) 0.032(4) 0.051(5) -0.001(3) 0.035(4) 0.008(4)
O9B 0.080(4) 0.035(3) 0.065(4) -0.001(3) 0.049(4) 0.000(3)
O6O 0.061(4) 0.071(5) 0.085(5) 0.005(4) 0.043(4) -0.013(4)
C15A 0.057(5) 0.023(3) 0.041(4) -0.009(3) 0.016(4) -0.006(3)
C10C 0.043(4) 0.037(4) 0.041(4) 0.008(3) 0.027(3) -0.001(3)
O8C 0.060(4) 0.066(4) 0.053(4) -0.001(3) 0.037(3) -0.019(3)
C17B 0.062(5) 0.027(4) 0.069(6) -0.002(4) 0.038(5) -0.003(4)
O2A 0.079(6) 0.031(3) 0.137(8) -0.007(4) -0.023(5) -0.002(4)
C29C 0.063(5) 0.035(4) 0.047(5) 0.012(3) 0.032(4) 0.000(4)
C8B 0.047(5) 0.039(4) 0.082(7) -0.008(4) 0.048(5) 0.001(4)
O12C 0.099(5) 0.017(2) 0.064(4) 0.003(2) 0.051(4) 0.001(3)
C22A 0.056(5) 0.016(3) 0.054(5) -0.010(3) 0.024(4) -0.001(3)
C10A 0.075(6) 0.031(4) 0.041(5) -0.013(3) 0.025(4) -0.013(4)
C28C 0.054(5) 0.031(4) 0.035(4) 0.013(3) 0.011(4) 0.011(3)
C28A 0.053(4) 0.030(4) 0.034(4) -0.007(3) 0.023(3) -0.010(3)
O8B 0.167(7) 0.035(3) 0.140(6) -0.007(5) 0.132(6) 0.006(5)
C20C 0.050(4) 0.031(4) 0.031(4) 0.002(3) 0.009(3) 0.006(3)
C13B 0.014(3) 0.035(4) 0.079(6) 0.008(4) 0.023(3) 0.005(3)
O5A 0.163(9) 0.035(4) 0.128(7) -0.015(4) 0.115(7) -0.004(4)
C12A 0.090(7) 0.011(3) 0.054(5) -0.009(3) 0.039(5) 0.005(3)
C9C 0.040(4) 0.023(3) 0.049(4) 0.006(3) 0.020(3) 0.001(3)
C11C 0.047(4) 0.029(3) 0.043(4) 0.007(3) 0.022(3) 0.009(3)
C8A 0.059(5) 0.048(5) 0.040(5) -0.029(4) 0.010(4) -0.012(4)
C16A 0.031(3) 0.023(3) 0.058(5) -0.016(3) 0.022(3) -0.014(3)
C29B 0.096(8) 0.044(5) 0.129(10) 0.015(5) 0.100(8) 0.018(5)
C32B 0.044(4) 0.031(4) 0.085(7) 0.007(4) 0.032(5) 0.009(3)
C38C 0.079(6) 0.049(5) 0.042(5) 0.006(4) 0.032(5) -0.007(5)
C26A 0.056(5) 0.026(4) 0.053(5) 0.001(3) 0.029(4) -0.004(3)
C5A 0.041(4) 0.045(5) 0.048(5) -0.002(4) 0.008(4) 0.004(4)
C7B 0.056(5) 0.023(3) 0.069(6) 0.000(3) 0.045(4) -0.011(3)
C35C 0.042(4) 0.037(4) 0.072(6) 0.019(4) 0.010(4) 0.008(4)
C3A 0.042(4) 0.054(5) 0.035(4) -0.007(4) 0.009(3) 0.001(4)
C8C 0.044(4) 0.027(3) 0.031(4) 0.008(3) 0.016(3) -0.002(3)
C5B 0.051(4) 0.024(3) 0.063(5) 0.001(3) 0.040(4) 0.010(3)
C15B 0.035(3) 0.035(3) 0.056(4) -0.018(4) 0.021(3) -0.013(4)
C25C 0.120(9) 0.028(4) 0.082(7) -0.006(4) 0.069(7) -0.015(5)
C18B 0.069(4) 0.031(3) 0.059(4) 0.011(4) 0.040(4) 0.002(5)
C4A 0.059(6) 0.018(4) 0.114(9) 0.005(4) 0.014(6) -0.008(4)
C7C 0.071(6) 0.028(4) 0.057(5) 0.016(4) 0.039(5) -0.005(4)
C15C 0.040(4) 0.023(3) 0.048(4) 0.015(3) 0.018(3) 0.013(3)
C23B 0.064(5) 0.024(3) 0.050(5) 0.008(3) 0.033(4) -0.010(3)
C4B 0.043(3) 0.030(3) 0.071(5) 0.003(4) 0.020(3) 0.012(4)
C21B 0.025(3) 0.033(4) 0.074(6) 0.000(4) 0.022(4) 0.000(3)
C1B 0.049(3) 0.037(3) 0.061(4) 0.004(4) 0.040(3) 0.012(4)
C27A 0.064(5) 0.034(4) 0.040(4) -0.016(3) 0.035(4) -0.002(4)
O2I 0.186(12) 0.115(8) 0.069(6) 0.002(6) 0.064(7) -0.037(8)
C6C 0.059(5) 0.026(3) 0.027(3) 0.009(3) 0.018(3) 0.009(3)
C22C 0.037(4) 0.023(3) 0.034(4) 0.000(3) 0.012(3) -0.002(3)
C3B 0.039(4) 0.040(4) 0.060(5) 0.002(4) 0.022(4) 0.008(3)
C14B 0.039(4) 0.040(4) 0.058(5) 0.000(4) 0.029(4) 0.003(3)
C28B 0.040(4) 0.048(5) 0.058(5) 0.001(4) 0.033(4) -0.016(3)
C35A 0.085(7) 0.023(4) 0.070(6) -0.013(4) 0.045(5) 0.001(4)
C7A 0.053(5) 0.049(5) 0.028(4) -0.006(3) 0.019(3) 0.003(4)
C13C 0.046(4) 0.016(3) 0.053(5) 0.003(3) 0.034(4) -0.002(3)
C19B 0.039(4) 0.035(4) 0.058(5) -0.004(3) 0.028(4) -0.005(3)
C24C 0.046(4) 0.064(6) 0.041(5) 0.001(4) 0.020(4) 0.015(4)
C22B 0.029(3) 0.027(3) 0.062(5) -0.004(3) 0.022(3) -0.010(3)
C1D 0.072(6) 0.040(4) 0.077(7) -0.002(4) 0.029(5) 0.020(4)
C32C 0.064(5) 0.020(3) 0.054(5) 0.012(3) 0.022(4) 0.015(3)
C5O 0.051(4) 0.029(3) 0.034(4) 0.009(3) 0.023(3) 0.019(3)
O4I 0.081(6) 0.149(10) 0.074(6) -0.004(6) 0.014(5) 0.040(6)
C24B 0.038(4) 0.039(4) 0.049(5) 0.006(3) 0.020(4) -0.009(3)
C25A 0.039(4) 0.056(5) 0.038(4) 0.003(4) 0.019(3) 0.006(3)
O2C 0.052(4) 0.023(3) 0.149(8) 0.019(4) -0.011(4) -0.004(3)
C33C 0.091(8) 0.047(5) 0.083(8) 0.022(5) 0.034(7) 0.023(6)
C3C 0.067(6) 0.021(4) 0.055(5) 0.012(3) 0.018(4) 0.006(4)
O10O 0.124(8) 0.158(10) 0.126(8) 0.029(9) 0.073(7) 0.071(9)
C17A 0.036(4) 0.024(3) 0.054(5) 0.000(3) 0.015(3) -0.007(3)
C30C 0.100(9) 0.045(5) 0.084(8) 0.008(5) 0.043(7) -0.011(6)
C26C 0.062(5) 0.027(4) 0.050(5) -0.005(3) 0.031(4) 0.001(3)
C33B 0.043(6) 0.080(8) 0.164(15) -0.014(9) 0.043(8) 0.008(5)
O8I 0.096(7) 0.117(9) 0.157(11) -0.040(8) 0.032(7) 0.022(7)
C38B 0.038(4) 0.064(6) 0.077(7) 0.019(5) 0.037(4) -0.001(4)
C9A 0.038(4) 0.055(5) 0.026(4) 0.000(3) 0.007(3) 0.005(3)
O6I 0.182(11) 0.051(4) 0.120(8) -0.017(4) 0.107(8) -0.021(5)
C18C 0.056(5) 0.050(5) 0.035(4) 0.000(3) 0.027(4) 0.011(4)
C12C 0.044(4) 0.020(3) 0.041(4) 0.002(3) 0.020(3) 0.003(3)
C14C 0.049(4) 0.025(3) 0.059(5) 0.014(3) 0.033(4) 0.018(3)
C27B 0.054(5) 0.033(4) 0.048(5) -0.006(3) 0.029(4) -0.017(3)
C2C 0.069(5) 0.037(4) 0.022(4) 0.017(3) 0.013(3) -0.002(4)
C23C 0.038(4) 0.047(5) 0.056(5) 0.017(4) 0.014(4) 0.023(4)
C32A 0.077(6) 0.030(4) 0.047(5) -0.008(4) 0.012(5) -0.016(4)
O7I 0.119(8) 0.081(6) 0.133(9) -0.007(6) 0.065(7) 0.005(6)
N1D 0.136(9) 0.051(5) 0.090(7) 0.015(4) 0.075(7) 0.044(5)
C5C 0.059(5) 0.017(3) 0.080(7) 0.003(4) 0.026(5) -0.005(3)
C17C 0.043(4) 0.030(3) 0.027(3) -0.006(3) 0.015(3) -0.007(3)
C35B 0.026(4) 0.076(7) 0.075(7) 0.006(5) 0.025(4) -0.003(4)
C26B 0.053(5) 0.047(5) 0.046(5) 0.006(4) 0.028(4) -0.009(4)
O1I 0.135(9) 0.095(8) 0.201(14) -0.037(8) 0.120(10) -0.012(7)
C25B 0.065(5) 0.017(3) 0.067(5) 0.005(3) 0.045(5) 0.009(3)
C33A 0.082(8) 0.108(10) 0.061(7) -0.027(7) 0.019(6) -0.026(8)
O9I 0.140(10) 0.088(7) 0.110(8) -0.023(6) -0.003(7) 0.022(7)
C34B 0.023(3) 0.097(8) 0.093(8) -0.003(6) 0.018(4) 0.001(4)
C30A 0.088(9) 0.149(15) 0.064(8) -0.052(9) -0.004(7) -0.008(9)
C6B 0.056(5) 0.048(5) 0.053(5) -0.003(4) 0.044(4) 0.008(4)
C11A 0.078(6) 0.022(3) 0.054(5) -0.015(3) 0.040(4) -0.010(4)
C1W 0.066(6) 0.095(9) 0.074(7) 0.005(6) 0.025(6) 0.017(6)
O3O 0.156(10) 0.119(9) 0.277(17) 0.093(12) 0.165(12) 0.044(9)
C20B 0.041(4) 0.028(4) 0.073(6) 0.001(4) 0.031(4) -0.003(3)
O3I 0.116(8) 0.28(2) 0.071(6) 0.066(10) 0.020(5) -0.050(12)
C21C 0.029(3) 0.037(4) 0.047(5) 0.014(3) 0.010(3) 0.002(3)
O1O 0.29(2) 0.062(7) 0.189(16) 0.027(8) -0.014(15) -0.033(10)
C30B 0.075(6) 0.058(5) 0.098(8) 0.001(5) 0.065(6) 0.009(5)
C38A 0.116(9) 0.037(5) 0.053(6) -0.019(4) 0.052(6) -0.015(5)
C4W 0.080(9) 0.28(3) 0.132(14) -0.120(18) 0.067(10) -0.090(15)
C1C 0.063(5) 0.026(3) 0.040(4) 0.011(3) 0.025(4) 0.023(3)
C2W 0.104(11) 0.27(3) 0.21(2) 0.21(2) 0.123(13) 0.123(15)
C36C 0.080(7) 0.041(5) 0.069(7) -0.006(5) 0.002(6) 0.013(5)
C4C 0.052(5) 0.034(4) 0.043(5) 0.005(3) 0.003(4) -0.006(4)
C29A 0.084(7) 0.071(7) 0.039(5) -0.028(5) 0.023(5) -0.024(6)
C4Q 0.053(6) 0.176(17) 0.123(12) 0.033(11) 0.046(7) 0.050(8)
C2P 0.116(11) 0.051(6) 0.104(10) 0.022(6) -0.014(9) -0.019(7)
C36B 0.052(6) 0.115(11) 0.072(7) -0.002(7) 0.027(5) -0.007(6)
C4P 0.17(2) 0.070(10) 0.18(2) 0.055(12) -0.006(17) 0.001(11)
C36A 0.139(13) 0.059(7) 0.093(9) -0.006(6) 0.059(9) 0.043(8)
N1Q 0.098(8) 0.137(12) 0.149(11) 0.039(12) 0.064(8) 0.045(10)
C39A 0.108(9) 0.065(7) 0.057(6) -0.031(5) 0.044(6) 0.006(6)
C34C 0.128(12) 0.066(7) 0.143(14) 0.040(8) 0.064(11) -0.025(8)
C34A 0.24(3) 0.074(9) 0.124(15) -0.028(10) -0.125(18) 0.011(12)
C3W 0.20(2) 0.055(7) 0.192(18) -0.031(9) 0.160(17) -0.031(10)
O7O 0.080(5) 0.055(4) 0.134(7) -0.009(4) 0.060(5) -0.017(4)
C5W 0.129(14) 0.051(7) 0.146(15) 0.032(8) 0.007(11) 0.001(8)
O10I 0.240(17) 0.162(13) 0.078(7) -0.032(7) 0.054(9) -0.107(13)
C3D 0.39(4) 0.114(13) 0.116(13) 0.061(10) 0.163(19) 0.17(2)
N1W 0.138(9) 0.032(4) 0.081(6) -0.004(4) 0.064(6) -0.022(5)
O2O 0.171(11) 0.143(10) 0.098(7) -0.022(7) 0.103(8) -0.033(9)
C5Q 0.34(4) 0.027(6) 0.148(17) -0.009(7) 0.06(2) 0.024(11)
O15A 0.202(14) 0.094(8) 0.184(13) 0.011(8) 0.134(12) 0.045(9)
C39C 0.083(8) 0.091(8) 0.071(7) 0.029(6) 0.040(6) 0.012(6)
C2D 0.154(13) 0.052(6) 0.136(12) -0.015(7) 0.099(11) 0.022(7)
O12O 0.31(3) 0.139(12) 0.119(10) 0.045(9) 0.090(14) 0.133(15)
C1Q 0.102(10) 0.101(10) 0.120(12) 0.026(9) 0.077(10) 0.010(8)
Mg11 0.241(7) 0.0194(14) 0.149(4) 0.0056(18) 0.161(5) 0.000(2)
O11I 0.141(10) 0.146(11) 0.257(18) 0.092(12) 0.143(12) 0.093(9)
O9O 0.115(7) 0.081(5) 0.122(7) 0.004(5) 0.085(6) 0.015(5)
O11O 0.31(3) 0.130(12) 0.131(12) -0.064(10) 0.058(14) -0.045(14)
C31B 0.178(17) 0.24(2) 0.200(19) 0.152(18) 0.176(17) 0.123(17)
C40A 0.17(2) 0.063(9) 0.22(3) -0.019(11) 0.106(19) -0.003(10)
O5I 0.096(8) 0.094(8) 0.193(14) 0.041(8) -0.001(8) -0.014(6)
Mg5 0.085(3) 0.152(5) 0.048(2) -0.007(2) 0.0250(19) -0.071(3)

loop_
_atom_type_symbol
_atom_type_description
_atom_type_scat_dispersion_real
_atom_type_scat_dispersion_imag
_atom_type_scat_source
C C 0.0181 0.0091 'International Tables Vol C Tables 4.2.6.8 and 6.1.1.4'
H H 0.0000 0.0000 'International Tables Vol C Tables 4.2.6.8 and 6.1.1.4'
N N 0.0311 0.0180 'International Tables Vol C Tables 4.2.6.8 and 6.1.1.4'
O O 0.0492 0.0322 'International Tables Vol C Tables 4.2.6.8 and 6.1.1.4'
Mg Mg 0.1719 0.1771 'International Tables Vol C Tables 4.2.6.8 and 6.1.1.4'

loop_
_geom_angle_atom_site_label_1
_geom_angle_atom_site_label_2
_geom_angle_atom_site_label_3
_geom_angle
_geom_angle_site_symmetry_1
_geom_angle_site_symmetry_3
O11A Mg6 O8A 101.6(3) 2_656 .
O11A Mg6 O10A 83.4(3) 2_656 2_656
O8A Mg6 O10A 173.0(3) . 2_656
O11A Mg6 O9A 175.9(3) 2_656 .
O8A Mg6 O9A 82.1(2) . .
O10A Mg6 O9A 92.8(2) 2_656 .
O11A Mg6 O6O 90.9(3) 2_656 .
O8A Mg6 O6O 95.9(3) . .
O10A Mg6 O6O 88.8(3) 2_656 .
O9A Mg6 O6O 90.4(3) . .
O11A Mg6 O6I 88.1(4) 2_656 .
O8A Mg6 O6I 84.7(4) . .
O10A Mg6 O6I 90.7(4) 2_656 .
O9A Mg6 O6I 90.5(3) . .
O6O Mg6 O6I 178.9(4) . .
O11A Mg6 C25A 27.4(3) 2_656 2_656
O8A Mg6 C25A 128.9(3) . 2_656
O10A Mg6 C25A 56.0(2) 2_656 2_656
O9A Mg6 C25A 148.7(3) . 2_656
O6O Mg6 C25A 90.4(3) . 2_656
O6I Mg6 C25A 88.5(3) . 2_656
O11A Mg6 C18A 127.3(3) 2_656 .
O8A Mg6 C18A 25.8(2) . .
O10A Mg6 C18A 149.2(3) 2_656 .
O9A Mg6 C18A 56.5(2) . .
O6O Mg6 C18A 92.2(3) . .
O6I Mg6 C18A 88.7(4) . .
C25A Mg6 C18A 154.6(3) 2_656 .
O11A Mg6 C24A 56.6(3) 2_656 2_656
O8A Mg6 C24A 157.9(3) . 2_656
O10A Mg6 C24A 26.8(2) 2_656 2_656
O9A Mg6 C24A 119.6(3) . 2_656
O6O Mg6 C24A 88.6(3) . 2_656
O6I Mg6 C24A 90.5(4) . 2_656
C25A Mg6 C24A 29.2(3) 2_656 2_656
C18A Mg6 C24A 176.0(3) . 2_656
O11A Mg6 C19A 157.0(3) 2_656 .
O8A Mg6 C19A 55.4(2) . .
O10A Mg6 C19A 119.6(3) 2_656 .
O9A Mg6 C19A 26.8(2) . .
O6O Mg6 C19A 90.6(3) . .
O6I Mg6 C19A 90.5(3) . .
C25A Mg6 C19A 175.5(3) 2_656 .
C18A Mg6 C19A 29.7(2) . .
C24A Mg6 C19A 146.4(3) 2_656 .
O2C Mg2 O2B 101.0(3) . .
O2C Mg2 O3C 84.5(3) . .
O2B Mg2 O3C 166.0(4) . .
O2C Mg2 O2I 102.8(6) . .
O2B Mg2 O2I 90.6(5) . .
O3C Mg2 O2I 100.7(4) . .
O2C Mg2 O1B 165.6(5) . .
O2B Mg2 O1B 82.1(3) . .
O3C Mg2 O1B 89.5(3) . .
O2I Mg2 O1B 91.2(5) . .
O2C Mg2 O2O 77.5(5) . .
O2B Mg2 O2O 85.5(5) . .
O3C Mg2 O2O 83.2(4) . .
O2I Mg2 O2O 176.1(6) . .
O1B Mg2 O2O 88.8(4) . .
O2C Mg2 C4B 128.0(3) . .
O2B Mg2 C4B 28.0(3) . .
O3C Mg2 C4B 142.2(3) . .
O2I Mg2 C4B 91.0(5) . .
O1B Mg2 C4B 54.1(3) . .
O2O Mg2 C4B 85.9(5) . .
O2C Mg2 C4C 28.6(3) . .
O2B Mg2 C4C 129.1(3) . .
O3C Mg2 C4C 56.0(2) . .
O2I Mg2 C4C 104.1(5) . .
O1B Mg2 C4C 144.1(3) . .
O2O Mg2 C4C 78.0(5) . .
C4B Mg2 C4C 154.1(3) . .
O2C Mg2 C5C 57.3(3) . .
O2B Mg2 C5C 155.2(3) . .
O3C Mg2 C5C 27.3(2) . .
O2I Mg2 C5C 105.0(5) . .
O1B Mg2 C5C 116.0(3) . .
O2O Mg2 C5C 78.5(5) . .
C4B Mg2 C5C 162.0(3) . .
C4C Mg2 C5C 28.8(2) . .
O8B Mg12 O5A 98.7(3) 2_656 .
O8B Mg12 O6A 167.0(5) 2_656 .
O5A Mg12 O6A 83.8(3) . .
O8B Mg12 O7B 82.4(3) 2_656 2_656
O5A Mg12 O7B 166.9(5) . 2_656
O6A Mg12 O7B 92.3(3) . 2_656
O8B Mg12 O12I 93.5(7) 2_656 .
O5A Mg12 O12I 96.6(8) . .
O6A Mg12 O12I 98.9(7) . .
O7B Mg12 O12I 96.3(7) 2_656 .
O8B Mg12 O12O 78.3(5) 2_656 .
O5A Mg12 O12O 85.6(7) . .
O6A Mg12 O12O 89.2(5) . .
O7B Mg12 O12O 81.9(6) 2_656 .
O12I Mg12 O12O 171.8(7) . .
O8B Mg12 C18B 26.8(3) 2_656 2_656
O5A Mg12 C18B 125.2(3) . 2_656
O6A Mg12 C18B 146.9(3) . 2_656
O7B Mg12 C18B 55.7(2) 2_656 2_656
O12I Mg12 C18B 93.6(7) . 2_656
O12O Mg12 C18B 78.7(4) . 2_656
O8B Mg12 C11A 126.1(3) 2_656 .
O5A Mg12 C11A 27.6(3) . .
O6A Mg12 C11A 56.3(3) . .
O7B Mg12 C11A 147.4(3) 2_656 .
O12I Mg12 C11A 97.1(7) . .
O12O Mg12 C11A 88.5(5) . .
C18B Mg12 C11A 151.8(3) 2_656 .
O8B Mg12 C12A 154.5(3) 2_656 .
O5A Mg12 C12A 57.4(3) . .
O6A Mg12 C12A 26.6(3) . .
O7B Mg12 C12A 118.8(3) 2_656 .
O12I Mg12 C12A 97.7(7) . .
O12O Mg12 C12A 90.2(5) . .
C18B Mg12 C12A 168.1(4) 2_656 .
C11A Mg12 C12A 29.8(2) . .
O8B Mg12 C17B 56.2(2) 2_656 2_656
O5A Mg12 C17B 152.9(4) . 2_656
O6A Mg12 C17B 118.4(3) . 2_656
O7B Mg12 C17B 26.3(2) 2_656 2_656
O12I Mg12 C17B 95.0(7) . 2_656
O12O Mg12 C17B 79.8(6) . 2_656
C18B Mg12 C17B 29.4(3) 2_656 2_656
C11A Mg12 C17B 167.4(4) . 2_656
C12A Mg12 C17B 144.4(3) . 2_656
O5A Mg10 O11C 102.2(3) . .
O5A Mg10 O12C 174.3(4) . .
O11C Mg10 O12C 83.2(3) . .
O5A Mg10 O10I 92.7(5) . .
O11C Mg10 O10I 79.8(7) . .
O12C Mg10 O10I 86.4(5) . .
O5A Mg10 O4A 83.0(3) . .
O11C Mg10 O4A 174.1(3) . .
O12C Mg10 O4A 91.7(2) . .
O10I Mg10 O4A 102.9(7) . .
O5A Mg10 O10O 92.5(6) . .
O11C Mg10 O10O 88.6(5) . .
O12C Mg10 O10O 89.4(5) . .
O10I Mg10 O10O 168.0(7) . .
O4A Mg10 O10O 88.4(4) . .
O5A Mg10 C11A 28.2(3) . .
O11C Mg10 C11A 130.0(3) . .
O12C Mg10 C11A 146.6(3) . .
O10I Mg10 C11A 101.1(5) . .
O4A Mg10 C11A 55.0(3) . .
O10O Mg10 C11A 88.5(5) . .
O5A Mg10 C10A 56.9(3) . .
O11C Mg10 C10A 158.4(3) . .
O12C Mg10 C10A 117.9(3) . .
O10I Mg10 C10A 104.5(6) . .
O4A Mg10 C10A 26.3(3) . .
O10O Mg10 C10A 87.4(5) . .
C11A Mg10 C10A 28.7(3) . .
O5A Mg10 C26C 157.7(3) . .
O11C Mg10 C26C 55.6(3) . .
O12C Mg10 C26C 27.6(2) . .
O10I Mg10 C26C 82.1(5) . .
O4A Mg10 C26C 119.3(3) . .
O10O Mg10 C26C 89.0(5) . .
C11A Mg10 C26C 173.8(3) . .
C10A Mg10 C26C 145.4(2) . .
O5A Mg10 C25C 129.0(3) . .
O11C Mg10 C25C 26.9(3) . .
O12C Mg10 C25C 56.3(3) . .
O10I Mg10 C25C 79.3(6) . .
O4A Mg10 C25C 147.9(3) . .
O10O Mg10 C25C 89.0(5) . .
C11A Mg10 C25C 156.8(3) . .
C10A Mg10 C25C 173.3(3) . .
C26C Mg10 C25C 28.7(3) . .
O5C Mg7 O11B 102.0(3) . .
O5C Mg7 O7I 97.8(5) . .
O11B Mg7 O7I 83.3(5) . .
O5C Mg7 O4C 82.3(3) . .
O11B Mg7 O4C 172.5(5) . .
O7I Mg7 O4C 102.4(5) . .
O5C Mg7 O12B 172.0(4) . .
O11B Mg7 O12B 84.6(3) . .
O7I Mg7 O12B 87.5(4) . .
O4C Mg7 O12B 90.7(3) . .
O5C Mg7 O7O 90.6(4) . .
O11B Mg7 O7O 88.3(4) . .
O7I Mg7 O7O 169.2(5) . .
O4C Mg7 O7O 85.4(3) . .
O12B Mg7 O7O 85.0(4) . .
O5C Mg7 C25B 130.9(3) . .
O11B Mg7 C25B 28.9(3) . .
O7I Mg7 C25B 80.9(4) . .
O4C Mg7 C25B 146.3(3) . .
O12B Mg7 C25B 55.8(3) . .
O7O Mg7 C25B 88.5(3) . .
O5C Mg7 C11C 26.8(2) . .
O11B Mg7 C11C 128.5(3) . .
O7I Mg7 C11C 102.8(4) . .
O4C Mg7 C11C 55.5(2) . .
O12B Mg7 C11C 145.9(3) . .
O7O Mg7 C11C 87.7(3) . .
C25B Mg7 C11C 157.3(3) . .
O5C Mg7 C10C 56.2(2) . .
O11B Mg7 C10C 156.9(3) . .
O7I Mg7 C10C 105.6(5) . .
O4C Mg7 C10C 26.1(2) . .
O12B Mg7 C10C 116.6(3) . .
O7O Mg7 C10C 84.7(3) . .
C25B Mg7 C10C 170.3(3) . .
C11C Mg7 C10C 29.4(2) . .
O5C Mg7 C26B 159.5(3) . .
O11B Mg7 C26B 57.6(3) . .
O7I Mg7 C26B 83.0(4) . .
O4C Mg7 C26B 117.7(3) . .
O12B Mg7 C26B 27.0(3) . .
O7O Mg7 C26B 86.8(3) . .
C25B Mg7 C26B 28.8(3) . .
C11C Mg7 C26B 171.6(3) . .
C10C Mg7 C26B 143.4(3) . .
O2A Mg3 O2C 102.1(3) . .
O2A Mg3 O3A 80.9(3) . .
O2C Mg3 O3A 176.6(4) . .
O2A Mg3 O1C 172.9(4) . .
O2C Mg3 O1C 84.6(3) . .
O3A Mg3 O1C 92.4(2) . .
O2A Mg3 O3O 88.1(6) . .
O2C Mg3 O3O 92.2(6) . .
O3A Mg3 O3O 86.3(5) . .
O1C Mg3 O3O 93.9(4) . .
O2A Mg3 O3I 94.0(7) . .
O2C Mg3 O3I 88.1(6) . .
O3A Mg3 O3I 93.3(5) . .
O1C Mg3 O3I 84.0(5) . .
O3O Mg3 O3I 177.8(6) . .
O2A Mg3 C4A 26.3(3) . .
O2C Mg3 C4A 127.6(3) . .
O3A Mg3 C4A 55.2(3) . .
O1C Mg3 C4A 147.4(3) . .
O3O Mg3 C4A 81.8(5) . .
O3I Mg3 C4A 99.7(6) . .
O2A Mg3 C4C 130.7(3) . .
O2C Mg3 C4C 28.6(3) . .
O3A Mg3 C4C 148.3(3) . .
O1C Mg3 C4C 56.2(3) . .
O3O Mg3 C4C 91.3(5) . .
O3I Mg3 C4C 87.9(6) . .
C4A Mg3 C4C 155.4(3) . .
O2A Mg3 C3C 157.8(3) . .
O2C Mg3 C3C 55.8(3) . .
O3A Mg3 C3C 121.2(3) . .
O1C Mg3 C3C 29.2(3) . .
O3O Mg3 C3C 90.4(4) . .
O3I Mg3 C3C 88.0(6) . .
C4A Mg3 C3C 171.5(4) . .
C4C Mg3 C3C 27.2(3) . .
O2A Mg3 C5A 55.5(3) . .
O2C Mg3 C5A 157.3(3) . .
O3A Mg3 C5A 25.5(2) . .
O1C Mg3 C5A 117.9(3) . .
O3O Mg3 C5A 84.1(5) . .
O3I Mg3 C5A 96.4(6) . .
C4A Mg3 C5A 29.7(3) . .
C4C Mg3 C5A 172.4(3) . .
C3C Mg3 C5A 146.3(2) . .
O2B Mg1 O2A 102.6(3) . .
O2B Mg1 O3B 82.7(3) . .
O2A Mg1 O3B 174.3(4) . .
O2B Mg1 O1A 175.0(4) . .
O2A Mg1 O1A 81.6(3) . .
O3B Mg1 O1A 93.0(3) . .
O2B Mg1 O1I 94.9(4) . .
O2A Mg1 O1I 84.0(6) . .
O3B Mg1 O1I 97.9(5) . .
O1A Mg1 O1I 88.0(4) . .
O2B Mg1 O1O 87.6(5) . .
O2A Mg1 O1O 93.1(8) . .
O3B Mg1 O1O 84.7(7) . .
O1A Mg1 O1O 89.6(5) . .
O1I Mg1 O1O 176.5(7) . .
O2B Mg1 C4A 128.2(3) . .
O2A Mg1 C4A 26.5(3) . .
O3B Mg1 C4A 147.8(3) . .
O1A Mg1 C4A 55.7(3) . .
O1I Mg1 C4A 89.0(5) . .
O1O Mg1 C4A 87.6(7) . .
O2B Mg1 C5B 55.9(2) . .
O2A Mg1 C5B 158.0(3) . .
O3B Mg1 C5B 26.9(2) . .
O1A Mg1 C5B 119.6(3) . .
O1I Mg1 C5B 101.0(4) . .
O1O Mg1 C5B 82.3(6) . .
C4A Mg1 C5B 169.0(4) . .
O2B Mg1 C4B 27.0(2) . .
O2A Mg1 C4B 129.2(3) . .
O3B Mg1 C4B 55.9(2) . .
O1A Mg1 C4B 148.4(3) . .
O1I Mg1 C4B 100.7(4) . .
O1O Mg1 C4B 82.7(5) . .
C4A Mg1 C4B 153.3(3) . .
C5B Mg1 C4B 29.0(2) . .
O2B Mg1 C3A 157.5(3) . .
O2A Mg1 C3A 55.4(3) . .
O3B Mg1 C3A 119.2(3) . .
O1A Mg1 C3A 26.3(3) . .
O1I Mg1 C3A 87.5(4) . .
O1O Mg1 C3A 89.2(5) . .
C4A Mg1 C3A 29.4(3) . .
C5B Mg1 C3A 145.4(3) . .
C4B Mg1 C3A 170.8(4) . .
O11A Mg4 O4B 165.4(4) . .
O11A Mg4 O5B 100.3(3) . .
O4B Mg4 O5B 82.9(3) . .
O11A Mg4 O12A 83.8(3) . .
O4B Mg4 O12A 90.6(3) . .
O5B Mg4 O12A 168.8(4) . .
O11A Mg4 O4I 87.4(5) . .
O4B Mg4 O4I 106.3(5) . .
O5B Mg4 O4I 99.3(4) . .
O12A Mg4 O4I 91.3(3) . .
O11A Mg4 C25A 27.7(3) . .
O4B Mg4 C25A 146.2(3) . .
O5B Mg4 C25A 128.0(3) . .
O12A Mg4 C25A 56.5(3) . .
O4I Mg4 C25A 83.9(4) . .
O11A Mg4 C11B 126.6(3) . .
O4B Mg4 C11B 56.2(3) . .
O5B Mg4 C11B 26.7(3) . .
O12A Mg4 C11B 146.3(3) . .
O4I Mg4 C11B 103.1(4) . .
C25A Mg4 C11B 154.0(3) . .
O11A Mg4 C26A 56.1(3) . .
O4B Mg4 C26A 118.6(3) . .
O5B Mg4 C26A 155.9(3) . .
O12A Mg4 C26A 28.1(3) . .
O4I Mg4 C26A 85.6(4) . .
C25A Mg4 C26A 28.5(3) . .
C11B Mg4 C26A 170.8(4) . .
O11A Mg4 C10B 153.4(3) . .
O4B Mg4 C10B 27.1(3) . .
O5B Mg4 C10B 55.8(3) . .
O12A Mg4 C10B 117.5(3) . .
O4I Mg4 C10B 106.6(4) . .
C25A Mg4 C10B 168.6(3) . .
C11B Mg4 C10B 29.2(3) . .
C26A Mg4 C10B 145.3(3) . .
O8C Mg9 O11B 97.8(3) . 2_656
O8C Mg9 O9C 83.7(3) . .
O11B Mg9 O9C 171.1(5) 2_656 .
O8C Mg9 O10B 170.9(5) . 2_656
O11B Mg9 O10B 83.9(3) 2_656 2_656
O9C Mg9 O10B 93.3(3) . 2_656
O8C Mg9 O9I 85.1(5) . .
O11B Mg9 O9I 95.3(6) 2_656 .
O9C Mg9 O9I 93.5(5) . .
O10B Mg9 O9I 103.8(5) 2_656 .
O8C Mg9 O9O 86.4(4) . .
O11B Mg9 O9O 88.5(4) 2_656 .
O9C Mg9 O9O 82.9(4) . .
O10B Mg9 O9O 84.6(4) 2_656 .
O9I Mg9 O9O 171.1(6) . .
O8C Mg9 C25B 125.5(3) . 2_656
O11B Mg9 C25B 27.8(3) 2_656 2_656
O9C Mg9 C25B 149.0(3) . 2_656
O10B Mg9 C25B 56.1(3) 2_656 2_656
O9I Mg9 C25B 98.8(5) . 2_656
O9O Mg9 C25B 88.3(3) . 2_656
O8C Mg9 C24B 154.0(3) . 2_656
O11B Mg9 C24B 57.2(3) 2_656 2_656
O9C Mg9 C24B 119.9(3) . 2_656
O10B Mg9 C24B 26.7(2) 2_656 2_656
O9I Mg9 C24B 102.9(5) . 2_656
O9O Mg9 C24B 85.9(3) . 2_656
C25B Mg9 C24B 29.4(3) 2_656 2_656
O8C Mg9 C18C 27.9(3) . .
O11B Mg9 C18C 125.6(3) 2_656 .
O9C Mg9 C18C 55.9(2) . .
O10B Mg9 C18C 148.7(3) 2_656 .
O9I Mg9 C18C 85.4(5) . .
O9O Mg9 C18C 85.8(3) . .
C25B Mg9 C18C 153.1(3) 2_656 .
C24B Mg9 C18C 171.2(3) 2_656 .
O8C Mg9 C19C 56.2(3) . .
O11B Mg9 C19C 153.2(3) 2_656 .
O9C Mg9 C19C 27.6(2) . .
O10B Mg9 C19C 120.8(3) 2_656 .
O9I Mg9 C19C 89.1(5) . .
O9O Mg9 C19C 83.9(3) . .
C25B Mg9 C19C 172.0(4) 2_656 .
C24B Mg9 C19C 147.0(3) 2_656 .
C18C Mg9 C19C 28.3(2) . .
O8C Mg8 O7C 84.4(3) . .
O8C Mg8 O5C 99.2(3) . 2_656
O7C Mg8 O5C 171.5(3) . 2_656
O8C Mg8 O6C 174.6(3) . 2_656
O7C Mg8 O6C 94.1(3) . 2_656
O5C Mg8 O6C 81.6(3) 2_656 2_656
O8C Mg8 O8O 94.0(3) . .
O7C Mg8 O8O 92.6(3) . .
O5C Mg8 O8O 94.9(3) 2_656 .
O6C Mg8 O8O 91.2(3) 2_656 .
O8C Mg8 O8I 83.0(4) . .
O7C Mg8 O8I 88.9(5) . .
O5C Mg8 O8I 83.9(5) 2_656 .
O6C Mg8 O8I 91.8(4) 2_656 .
O8O Mg8 O8I 176.5(5) . .
O8C Mg8 C18C 29.1(3) . .
O7C Mg8 C18C 55.3(3) . .
O5C Mg8 C18C 128.2(3) 2_656 .
O6C Mg8 C18C 149.3(3) 2_656 .
O8O Mg8 C18C 93.4(3) . .
O8I Mg8 C18C 84.9(4) . .
O8C Mg8 C11C 126.3(3) . 2_656
O7C Mg8 C11C 148.9(3) . 2_656
O5C Mg8 C11C 27.1(2) 2_656 2_656
O6C Mg8 C11C 54.8(2) 2_656 2_656
O8O Mg8 C11C 90.8(3) . 2_656
O8I Mg8 C11C 89.5(5) . 2_656
C18C Mg8 C11C 155.2(3) . 2_656
O8C Mg8 C17C 56.8(2) . .
O7C Mg8 C17C 27.8(2) . .
O5C Mg8 C17C 155.8(3) 2_656 .
O6C Mg8 C17C 121.9(3) 2_656 .
O8O Mg8 C17C 91.1(3) . .
O8I Mg8 C17C 88.8(5) . .
C18C Mg8 C17C 27.8(2) . .
C11C Mg8 C17C 176.3(3) 2_656 .
O8C Mg8 C12C 154.5(3) . 2_656
O7C Mg8 C12C 120.8(3) . 2_656
O5C Mg8 C12C 55.3(2) 2_656 2_656
O6C Mg8 C12C 26.6(2) 2_656 2_656
O8O Mg8 C12C 89.3(3) . 2_656
O8I Mg8 C12C 92.6(4) . 2_656
C18C Mg8 C12C 175.4(3) . 2_656
C11C Mg8 C12C 28.3(2) 2_656 2_656
C17C Mg8 C12C 148.5(2) . 2_656
C24A O10A Mg6 110.7(5) . 2_656
C19C O9C Mg9 110.9(5) . .
C12B O6B Mg5 108.0(5) . .
C10A O4A Mg10 110.4(6) . .
C25A O11A Mg6 111.1(5) . 2_656
C25A O11A Mg4 109.3(6) . .
Mg6 O11A Mg4 137.1(4) 2_656 .
C18A O8A Mg5 109.9(5) . 2_656
C18A O8A Mg6 111.7(5) . .
Mg5 O8A Mg6 138.3(4) 2_656 .
C17B O7B Mg12 111.1(5) . 2_656
C19A O9A Mg6 110.2(5) . .
C12A O6A Mg12 109.8(5) . .
C10C O4C Mg7 112.2(5) . .
C26A O12A Mg4 107.3(5) . .
C17C O7C Mg8 109.5(5) . .
C1D O8O Mg8 123.4(6) . .
C5B O3B Mg1 109.9(5) . .
C10B O4B Mg4 111.5(5) . .
C24B O10B Mg9 111.1(5) . 2_656
C5C O3C Mg2 110.0(5) . .
C11B O5B Mg5 110.1(6) . .
C11B O5B Mg4 110.8(6) . .
Mg5 O5B Mg4 137.6(4) . .
C3C O1C Mg3 106.8(5) . .
C16A C14A C13A 107.6(6) . .
C16A C14A C32A 111.3(7) . .
C13A C14A C32A 113.3(7) . .
C16A C14A H14A 108.1 . .
C13A C14A H14A 108.1 . .
C32A C14A H14A 108.1 . .
C26B O12B Mg7 108.3(6) . .
O9A C19A C20A 124.1(7) . .
O9A C19A C18A 115.1(8) . .
C20A C19A C18A 120.5(8) . .
O9A C19A Mg6 43.0(4) . .
C20A C19A Mg6 165.0(6) . .
C18A C19A Mg6 72.2(5) . .
C1B C2B C3B 117.6(7) . .
C1B C2B C28B 124.6(7) . .
C3B C2B C28B 117.7(7) . .
C2A C1A C6A 119.4(8) . .
C2A C1A H1A 120.3 . .
C6A C1A H1A 120.3 . .
C17B C16B C15B 119.2(7) . .
C17B C16B C14B 118.9(7) . .
C15B C16B C14B 121.8(7) . .
C5A O3A Mg3 113.2(5) . .
C19A C20A C15A 119.6(7) . .
C19A C20A C21A 118.2(7) . .
C15A C20A C21A 122.2(8) . .
C3B O1B Mg2 110.3(5) . .
C20A C21A C23A 108.9(6) . .
C20A C21A C35A 114.6(7) . .
C23A C21A C35A 113.3(7) . .
C20A C21A H21A 106.5 . .
C23A C21A H21A 106.5 . .
C35A C21A H21A 106.5 . .
C8A C13A C12A 119.5(8) . .
C8A C13A C14A 121.9(7) . .
C12A C13A C14A 118.5(7) . .
O4B C10B C11B 115.5(6) . .
O4B C10B C9B 124.5(8) . .
C11B C10B C9B 120.0(8) . .
O4B C10B Mg4 41.4(3) . .
C11B C10B Mg4 74.1(4) . .
C9B C10B Mg4 165.8(7) . .
C8B C9B C10B 117.4(9) . .
C8B C9B C7B 123.6(7) . .
C10B C9B C7B 118.9(8) . .
C23A C24A O10A 124.5(8) . .
C23A C24A C25A 120.2(8) . .
O10A C24A C25A 115.3(7) . .
C23A C24A Mg6 167.0(6) . 2_656
O10A C24A Mg6 42.5(4) . 2_656
C25A C24A Mg6 72.9(5) . 2_656
C5A C6A C1A 119.3(8) . .
C5A C6A C7A 117.9(8) . .
C1A C6A C7A 121.9(8) . .
C18C C19C O9C 117.3(7) . .
C18C C19C C20C 118.9(8) . .
O9C C19C C20C 123.8(7) . .
C18C C19C Mg9 75.7(5) . .
O9C C19C Mg9 41.5(4) . .
C20C C19C Mg9 165.4(6) . .
C17A O7A Mg5 109.7(5) . 2_656
O5B C11B C12B 121.0(8) . .
O5B C11B C10B 119.1(7) . .
C12B C11B C10B 119.9(7) . .
O5B C11B Mg5 42.6(4) . .
C12B C11B Mg5 78.8(5) . .
C10B C11B Mg5 161.1(5) . .
O5B C11B Mg4 42.5(4) . .
C12B C11B Mg4 163.3(6) . .
C10B C11B Mg4 76.8(5) . .
Mg5 C11B Mg4 84.5(2) . .
C22C C27C C26C 115.2(8) . .
C22C C27C C28C 123.2(7) . .
C26C C27C C28C 121.5(8) . .
C12C O6C Mg8 110.8(4) . 2_656
C24A C23A C22A 118.7(7) . .
C24A C23A C21A 121.2(7) . .
C22A C23A C21A 120.1(7) . .
C3A O1A Mg1 111.3(5) . .
C25B O11B Mg7 108.3(6) . .
C25B O11B Mg9 110.4(6) . 2_656
Mg7 O11B Mg9 139.5(4) . 2_656
C4B O2B Mg2 109.7(6) . .
C4B O2B Mg1 111.8(6) . .
Mg2 O2B Mg1 138.0(3) . .
O8A C18A C17A 122.4(7) . .
O8A C18A C19A 120.3(7) . .
C17A C18A C19A 117.2(8) . .
O8A C18A Mg5 43.4(3) . 2_656
C17A C18A Mg5 79.1(5) . 2_656
C19A C18A Mg5 162.1(6) . 2_656
O8A C18A Mg6 42.5(4) . .
C17A C18A Mg6 164.6(6) . .
C19A C18A Mg6 78.1(5) . .
Mg5 C18A Mg6 85.9(3) 2_656 .
C11B C12B O6B 116.7(7) . .
C11B C12B C13B 120.4(8) . .
O6B C12B C13B 122.8(8) . .
C11B C12B Mg5 72.5(5) . .
O6B C12B Mg5 44.2(3) . .
C13B C12B Mg5 166.4(7) . .
C25C O11C Mg11 110.1(6) . .
C25C O11C Mg10 112.2(6) . .
Mg11 O11C Mg10 136.4(4) . .
C11C O5C Mg7 112.7(5) . .
C11C O5C Mg8 109.4(5) . 2_656
Mg7 O5C Mg8 137.5(3) . 2_656
C24C O10C Mg11 108.7(6) . .
C3A C2A C1A 121.7(8) . .
C3A C2A C28A 118.5(8) . .
C1A C2A C28A 119.2(7) . .
C19B O9B Mg11 109.3(5) . 2_656
C16A C15A C20A 121.2(8) . .
C16A C15A H15A 119.4 . .
C20A C15A H15A 119.4 . .
O4C C10C C9C 126.3(7) . .
O4C C10C C11C 114.1(7) . .
C9C C10C C11C 119.4(7) . .
O4C C10C Mg7 41.7(3) . .
C9C C10C Mg7 168.0(6) . .
C11C C10C Mg7 72.6(4) . .
C18C O8C Mg9 111.1(5) . .
C18C O8C Mg8 107.5(5) . .
Mg9 O8C Mg8 140.9(4) . .
O7B C17B C16B 124.3(8) . .
O7B C17B C18B 116.0(8) . .
C16B C17B C18B 119.7(8) . .
O7B C17B Mg12 42.6(4) . 2_656
C16B C17B Mg12 166.8(6) . 2_656
C18B C17B Mg12 73.5(5) . 2_656
C4A O2A Mg3 111.3(7) . .
C4A O2A Mg1 109.6(7) . .
Mg3 O2A Mg1 135.3(5) . .
C7C C29C C30C 111.2(8) . .
C7C C29C H29A 109.4 . .
C30C C29C H29A 109.4 . .
C7C C29C H29B 109.4 . .
C30C C29C H29B 109.4 . .
H29A C29C H29B 108.0 . .
C9B C8B C13B 123.6(8) . .
C9B C8B H8B 118.2 . .
C13B C8B H8B 118.2 . .
C26C O12C Mg10 109.8(5) . .
C27A C22A C23A 119.9(7) . .
C27A C22A H22A 120.0 . .
C23A C22A H22A 120.0 . .
O4A C10A C11A 115.4(7) . .
O4A C10A C9A 125.0(9) . .
C11A C10A C9A 119.5(8) . .
O4A C10A Mg10 43.3(4) . .
C11A C10A Mg10 72.2(5) . .
C9A C10A Mg10 167.1(7) . .
C27C C28C C2C 110.4(7) . .
C27C C28C C38C 113.7(7) . .
C2C C28C C38C 111.7(8) . .
C27C C28C H28C 106.9 . .
C2C C28C H28C 106.9 . .
C38C C28C H28C 106.9 . .
C27A C28A C38A 115.5(7) . .
C27A C28A C2A 111.1(7) . .
C38A C28A C2A 113.3(7) . .
C27A C28A H28A 105.3 . .
C38A C28A H28A 105.3 . .
C2A C28A H28A 105.3 . .
C18B O8B Mg12 111.5(6) . 2_656
C18B O8B Mg11 108.4(7) . 2_656
Mg12 O8B Mg11 140.1(3) 2_656 2_656
C15C C20C C19C 117.5(7) . .
C15C C20C C21C 121.6(7) . .
C19C C20C C21C 120.7(8) . .
C12B C13B C8B 118.7(8) . .
C12B C13B C14B 118.2(8) . .
C8B C13B C14B 123.1(7) . .
C11A O5A Mg10 109.6(6) . .
C11A O5A Mg12 110.1(6) . .
Mg10 O5A Mg12 140.2(4) . .
O6A C12A C13A 123.0(7) . .
O6A C12A C11A 118.4(6) . .
C13A C12A C11A 118.5(8) . .
O6A C12A Mg12 43.6(3) . .
C13A C12A Mg12 166.5(6) . .
C11A C12A Mg12 75.0(4) . .
C8C C9C C10C 117.2(7) . .
C8C C9C C7C 126.0(7) . .
C10C C9C C7C 116.7(7) . .
O5C C11C C12C 121.7(7) . .
O5C C11C C10C 118.5(7) . .
C12C C11C C10C 119.8(7) . .
O5C C11C Mg7 40.5(3) . .
C12C C11C Mg7 162.2(6) . .
C10C C11C Mg7 78.0(5) . .
O5C C11C Mg8 43.5(3) . 2_656
C12C C11C Mg8 78.4(5) . 2_656
C10C C11C Mg8 161.2(6) . 2_656
Mg7 C11C Mg8 83.9(2) . 2_656
C13A C8A C9A 122.9(8) . .
C13A C8A H8A 118.6 . .
C9A C8A H8A 118.6 . .
C17A C16A C15A 118.6(8) . .
C17A C16A C14A 119.7(7) . .
C15A C16A C14A 121.7(7) . .
C30B C29B C7B 112.9(10) . .
C30B C29B H29C 109.0 . .
C7B C29B H29C 109.0 . .
C30B C29B H29D 109.0 . .
C7B C29B H29D 109.0 . .
H29C C29B H29D 107.8 . .
C33B C32B C14B 115.1(10) . .
C33B C32B H32A 108.5 . .
C14B C32B H32A 108.5 . .
C33B C32B H32B 108.5 . .
C14B C32B H32B 108.5 . .
H32A C32B H32B 107.5 . .
C39C C38C C28C 117.2(9) . .
C39C C38C H38A 108.0 . .
C28C C38C H38A 108.0 . .
C39C C38C H38B 108.0 . .
C28C C38C H38B 108.0 . .
H38A C38C H38B 107.2 . .
C25A C26A O12A 119.1(8) . .
C25A C26A C27A 120.2(8) . .
O12A C26A C27A 120.6(8) . .
C25A C26A Mg4 74.8(5) . .
O12A C26A Mg4 44.6(4) . .
C27A C26A Mg4 165.0(6) . .
O3A C5A C6A 126.2(8) . .
O3A C5A C4A 112.5(8) . .
C6A C5A C4A 121.0(8) . .
O3A C5A Mg3 41.3(4) . .
C6A C5A Mg3 167.3(6) . .
C4A C5A Mg3 71.2(5) . .
C9B C7B C29B 113.2(8) . .
C9B C7B C6B 110.9(7) . .
C29B C7B C6B 113.0(6) . .
C9B C7B H7B 106.4 . .
C29B C7B H7B 106.4 . .
C6B C7B H7B 106.4 . .
C36C C35C C21C 116.7(8) . .
C36C C35C H35A 108.1 . .
C21C C35C H35A 108.1 . .
C36C C35C H35B 108.1 . .
C21C C35C H35B 108.1 . .
H35A C35C H35B 107.3 . .
C2A C3A O1A 125.1(8) . .
C2A C3A C4A 120.9(8) . .
O1A C3A C4A 113.7(8) . .
C2A C3A Mg1 167.2(7) . .
O1A C3A Mg1 42.4(4) . .
C4A C3A Mg1 71.3(5) . .
C13C C8C C9C 124.5(7) . .
C13C C8C H8C 117.7 . .
C9C C8C H8C 117.7 . .
O3B C5B C6B 122.5(7) . .
O3B C5B C4B 119.5(7) . .
C6B C5B C4B 118.0(7) . .
O3B C5B Mg1 43.2(4) . .
C6B C5B Mg1 165.7(6) . .
C4B C5B Mg1 76.4(5) . .
C20B C15B C16B 123.8(6) . .
C20B C15B H15B 118.1 . .
C16B C15B H15B 118.1 . .
C24C C25C O11C 122.3(9) . .
C24C C25C C26C 121.1(9) . .
O11C C25C C26C 116.3(8) . .
C24C C25C Mg11 80.5(6) . .
O11C C25C Mg11 41.8(4) . .
C26C C25C Mg11 156.9(7) . .
C24C C25C Mg10 162.1(8) . .
O11C C25C Mg10 40.9(4) . .
C26C C25C Mg10 75.4(5) . .
Mg11 C25C Mg10 82.2(3) . .
O8B C18B C19B 122.5(9) . .
O8B C18B C17B 118.6(8) . .
C19B C18B C17B 118.9(6) . .
O8B C18B Mg11 44.0(5) . 2_656
C19B C18B Mg11 78.5(5) . 2_656
C17B C18B Mg11 162.3(6) . 2_656
O8B C18B Mg12 41.6(5) . 2_656
C19B C18B Mg12 163.9(6) . 2_656
C17B C18B Mg12 77.1(5) . 2_656
Mg11 C18B Mg12 85.7(2) 2_656 2_656
O2A C4A C3A 121.6(9) . .
O2A C4A C5A 120.1(9) . .
C3A C4A C5A 116.6(8) . .
O2A C4A Mg3 42.5(5) . .
C3A C4A Mg3 164.0(7) . .
C5A C4A Mg3 79.1(5) . .
O2A C4A Mg1 43.8(5) . .
C3A C4A Mg1 79.3(6) . .
C5A C4A Mg1 163.9(7) . .
Mg3 C4A Mg1 84.9(3) . .
C6C C7C C9C 109.0(7) . .
C6C C7C C29C 111.6(7) . .
C9C C7C C29C 109.7(7) . .
C6C C7C H7C 108.8 . .
C9C C7C H7C 108.8 . .
C29C C7C H7C 108.8 . .
C5O C15C C20C 123.4(7) . .
C5O C15C H15C 118.3 . .
C20C C15C H15C 118.3 . .
C22B C23B C24B 118.4(8) . .
C22B C23B C21B 120.8(8) . .
C24B C23B C21B 120.8(8) . .
C3B C4B O2B 122.2(8) . .
C3B C4B C5B 122.2(6) . .
O2B C4B C5B 115.6(8) . .
C3B C4B Mg2 79.9(5) . .
O2B C4B Mg2 42.3(4) . .
C5B C4B Mg2 157.9(6) . .
C3B C4B Mg1 163.1(6) . .
O2B C4B Mg1 41.2(4) . .
C5B C4B Mg1 74.6(5) . .
Mg2 C4B Mg1 83.4(2) . .
C35B C21B C20B 112.9(7) . .
C35B C21B C23B 114.4(8) . .
C20B C21B C23B 109.8(7) . .
C35B C21B H21B 106.4 . .
C20B C21B H21B 106.4 . .
C23B C21B H21B 106.4 . .
C6B C1B C2B 122.8(6) . .
C6B C1B H1B 118.6 . .
C2B C1B H1B 118.6 . .
C26A C27A C22A 119.3(8) . .
C26A C27A C28A 121.7(7) . .
C22A C27A C28A 118.9(8) . .
C1Q O2I Mg2 140.2(12) . .
C1C C6C C5C 114.6(7) . .
C1C C6C C7C 127.7(7) . .
C5C C6C C7C 117.8(7) . .
C27C C22C C23C 124.6(8) . .
C27C C22C H22C 117.7 . .
C23C C22C H22C 117.7 . .
C4B C3B O1B 115.6(7) . .
C4B C3B C2B 120.2(7) . .
O1B C3B C2B 124.2(8) . .
C13B C14B C16B 110.9(6) . .
C13B C14B C32B 113.4(7) . .
C16B C14B C32B 112.0(7) . .
C13B C14B H14B 106.7 . .
C16B C14B H14B 106.7 . .
C32B C14B H14B 106.7 . .
C2B C28B C27B 110.4(7) . .
C2B C28B C38B 112.7(8) . .
C27B C28B C38B 114.0(8) . .
C2B C28B H28B 106.4 . .
C27B C28B H28B 106.4 . .
C38B C28B H28B 106.4 . .
C36A C35A C21A 114.7(10) . .
C36A C35A H35C 108.6 . .
C21A C35A H35C 108.6 . .
C36A C35A H35D 108.6 . .
C21A C35A H35D 108.6 . .
H35C C35A H35D 107.6 . .
C6A C7A C29A 113.7(8) . .
C6A C7A C9A 109.5(6) . .
C29A C7A C9A 113.6(8) . .
C6A C7A H7A 106.5 . .
C29A C7A H7A 106.5 . .
C9A C7A H7A 106.5 . .
C8C C13C C12C 118.4(7) . .
C8C C13C C14C 122.3(7) . .
C12C C13C C14C 119.3(7) . .
C18B C19B C20B 122.6(8) . .
C18B C19B O9B 115.2(7) . .
C20B C19B O9B 122.2(7) . .
C18B C19B Mg11 73.0(5) . 2_656
C20B C19B Mg11 164.0(6) . 2_656
O9B C19B Mg11 42.5(4) . 2_656
C25C C24C C23C 121.0(9) . .
C25C C24C O10C 115.6(9) . .
C23C C24C O10C 123.5(8) . .
C23B C22B C27B 123.1(8) . .
C23B C22B H22B 118.4 . .
C27B C22B H22B 118.4 . .
O8O C1D N1D 127.4(10) . .
C33C C32C C14C 112.6(8) . .
C33C C32C H32C 109.1 . .
C14C C32C H32C 109.1 . .
C33C C32C H32D 109.1 . .
C14C C32C H32D 109.1 . .
H32C C32C H32D 107.8 . .
C15C C5O C17C 116.1(7) . .
C15C C5O C14C 122.1(7) . .
C17C C5O C14C 121.7(7) . .
C1W O4I Mg4 134.3(10) . .
O10B C24B C23B 124.1(8) . .
O10B C24B C25B 116.8(7) . .
C23B C24B C25B 119.0(8) . .
O10B C24B Mg9 42.2(4) . 2_656
C23B C24B Mg9 166.1(6) . 2_656
C25B C24B Mg9 74.7(5) . 2_656
O11A C25A C26A 119.3(8) . .
O11A C25A C24A 119.4(8) . .
C26A C25A C24A 121.2(8) . .
O11A C25A Mg4 43.0(4) . .
C26A C25A Mg4 76.7(5) . .
C24A C25A Mg4 160.1(6) . .
O11A C25A Mg6 41.5(4) . 2_656
C26A C25A Mg6 160.2(7) . 2_656
C24A C25A Mg6 77.9(5) . 2_656
Mg4 C25A Mg6 83.6(3) . 2_656
C4C O2C Mg2 110.8(5) . .
C4C O2C Mg3 109.0(5) . .
Mg2 O2C Mg3 139.9(4) . .
C32C C33C C34C 112.4(11) . .
C32C C33C H33A 109.1 . .
C34C C33C H33A 109.1 . .
C32C C33C H33B 109.1 . .
C34C C33C H33B 109.1 . .
H33A C33C H33B 107.9 . .
C4C C3C C2C 120.1(8) . .
C4C C3C O1C 119.2(7) . .
C2C C3C O1C 120.0(8) . .
C4C C3C Mg3 75.8(5) . .
C2C C3C Mg3 163.9(7) . .
O1C C3C Mg3 44.0(4) . .
O7A C17A C16A 122.3(7) . .
O7A C17A C18A 115.1(8) . .
C16A C17A C18A 122.6(7) . .
O7A C17A Mg5 43.8(4) . 2_656
C16A C17A Mg5 165.7(6) . 2_656
C18A C17A Mg5 71.3(5) . 2_656
C31C C30C C29C 114(2) . .
C31C C30C H30A 108.7 . .
C29C C30C H30A 108.7 . .
C31C C30C H30B 108.7 . .
C29C C30C H30B 108.7 . .
H30A C30C H30B 107.6 . .
O12C C26C C27C 121.3(8) . .
O12C C26C C25C 118.5(7) . .
C27C C26C C25C 120.2(8) . .
O12C C26C Mg10 42.6(4) . .
C27C C26C Mg10 163.8(7) . .
C25C C26C Mg10 75.9(5) . .
C34B C33B C32B 113.8(14) . .
C34B C33B H33C 108.8 . .
C32B C33B H33C 108.8 . .
C34B C33B H33D 108.8 . .
C32B C33B H33D 108.8 . .
H33C C33B H33D 107.7 . .
C39B C38B C28B 114(2) . .
C39B C38B H38C 108.7 . .
C28B C38B H38C 108.7 . .
C39B C38B H38D 108.7 . .
C28B C38B H38D 108.7 . .
H38C C38B H38D 107.6 . .
C10A C9A C8A 118.0(8) . .
C10A C9A C7A 119.0(8) . .
C8A C9A C7A 123.0(8) . .
C17C C18C C19C 122.7(7) . .
C17C C18C O8C 120.5(7) . .
C19C C18C O8C 116.8(8) . .
C17C C18C Mg8 77.0(5) . .
C19C C18C Mg8 160.2(6) . .
O8C C18C Mg8 43.5(4) . .
C17C C18C Mg9 161.2(6) . .
C19C C18C Mg9 75.9(5) . .
O8C C18C Mg9 41.0(4) . .
Mg8 C18C Mg9 84.3(2) . .
O6C C12C C11C 115.4(7) . .
O6C C12C C13C 124.0(7) . .
C11C C12C C13C 120.5(7) . .
O6C C12C Mg8 42.5(3) . 2_656
C11C C12C Mg8 73.3(5) . 2_656
C13C C12C Mg8 164.7(5) . 2_656
C5O C14C C13C 112.1(6) . .
C5O C14C C32C 112.1(7) . .
C13C C14C C32C 114.5(7) . .
C5O C14C H14C 105.8 . .
C13C C14C H14C 105.8 . .
C32C C14C H14C 105.8 . .
C26B C27B C22B 117.8(8) . .
C26B C27B C28B 120.6(8) . .
C22B C27B C28B 121.6(8) . .
C1C C2C C3C 114.9(8) . .
C1C C2C C28C 124.8(7) . .
C3C C2C C28C 120.3(8) . .
C24C C23C C22C 117.6(8) . .
C24C C23C C21C 119.3(8) . .
C22C C23C C21C 123.1(8) . .
C33A C32A C14A 110.1(9) . .
C33A C32A H32E 109.7 . .
C14A C32A H32E 109.7 . .
C33A C32A H32F 109.7 . .
C14A C32A H32F 109.7 . .
H32E C32A H32F 108.2 . .
C1Q O7I Mg7 145.6(10) . .
C1D N1D C2D 123.5(10) . .
C1D N1D C3D 117.1(11) . .
C2D N1D C3D 119.2(9) . .
O3C C5C C4C 118.1(7) . .
O3C C5C C6C 123.1(7) . .
C4C C5C C6C 118.2(8) . .
O3C C5C Mg2 42.7(3) . .
C4C C5C Mg2 75.5(5) . .
C6C C5C Mg2 165.4(6) . .
C18C C17C O7C 117.5(7) . .
C18C C17C C5O 121.2(7) . .
O7C C17C C5O 120.9(7) . .
C18C C17C Mg8 75.2(5) . .
O7C C17C Mg8 42.8(3) . .
C5O C17C Mg8 163.5(6) . .
C21B C35B C36B 113.1(9) . .
C21B C35B H35E 109.0 . .
C36B C35B H35E 109.0 . .
C21B C35B H35F 109.0 . .
C36B C35B H35F 109.0 . .
H35E C35B H35F 107.8 . .
C27B C26B O12B 122.3(8) . .
C27B C26B C25B 121.6(8) . .
O12B C26B C25B 116.1(8) . .
C27B C26B Mg7 166.5(7) . .
O12B C26B Mg7 44.7(4) . .
C25B C26B Mg7 71.5(5) . .
C1W O1I Mg1 139.7(9) . .
C26B C25B O11B 122.4(8) . .
C26B C25B C24B 120.1(8) . .
O11B C25B C24B 117.6(8) . .
C26B C25B Mg7 79.7(6) . .
O11B C25B Mg7 42.8(4) . .
C24B C25B Mg7 159.7(6) . .
C26B C25B Mg9 163.3(7) . 2_656
O11B C25B Mg9 41.8(4) . 2_656
C24B C25B Mg9 75.9(5) . 2_656
Mg7 C25B Mg9 84.0(2) . 2_656
C32A C33A C34A 110.7(13) . .
C32A C33A H33E 109.5 . .
C34A C33A H33E 109.5 . .
C32A C33A H33F 109.5 . .
C34A C33A H33F 109.5 . .
H33E C33A H33F 108.1 . .
O14B C34B C33B 106.6(16) . .
O14B C34B H34A 110.4 . .
C33B C34B H34A 110.4 . .
O14B C34B H34B 110.4 . .
C33B C34B H34B 110.4 . .
H34A C34B H34B 108.6 . .
C29A C30A C31A 101(2) . .
C29A C30A H30C 111.6 . .
C31A C30A H30C 111.6 . .
C29A C30A H30D 111.6 . .
C31A C30A H30D 111.6 . .
H30C C30A H30D 109.4 . .
C1B C6B C5B 119.2(7) . .
C1B C6B C7B 120.7(8) . .
C5B C6B C7B 120.0(7) . .
O5A C11A C10A 121.1(8) . .
O5A C11A C12A 117.4(8) . .
C10A C11A C12A 121.5(7) . .
O5A C11A Mg10 42.2(4) . .
C10A C11A Mg10 79.1(5) . .
C12A C11A Mg10 159.4(6) . .
O5A C11A Mg12 42.2(4) . .
C10A C11A Mg12 162.5(6) . .
C12A C11A Mg12 75.3(5) . .
Mg10 C11A Mg12 84.4(2) . .
O4I C1W O1I 119.4(14) . .
O4I C1W C2W 122.0(14) . .
O1I C1W C2W 118.3(11) . .
C15B C20B C19B 115.8(7) . .
C15B C20B C21B 123.2(8) . .
C19B C20B C21B 120.9(7) . .
C1P O3I Mg3 141(2) . .
C23C C21C C35C 113.9(8) . .
C23C C21C C20C 111.4(6) . .
C35C C21C C20C 113.0(7) . .
C23C C21C H21C 106.0 . .
C35C C21C H21C 106.0 . .
C20C C21C H21C 106.0 . .
C31B C30B C29B 112.2(12) . .
C31B C30B H30E 109.2 . .
C29B C30B H30E 109.2 . .
C31B C30B H30F 109.2 . .
C29B C30B H30F 109.2 . .
H30E C30B H30F 107.9 . .
C39A C38A C28A 113.2(9) . .
C39A C38A H38E 108.9 . .
C28A C38A H38E 108.9 . .
C39A C38A H38F 108.9 . .
C28A C38A H38F 108.9 . .
H38E C38A H38F 107.7 . .
C5W C4W C3W 110.1(14) . .
C5W C4W H4W1 109.6 . .
C3W C4W H4W1 109.6 . .
C5W C4W H4W2 109.6 . .
C3W C4W H4W2 109.6 . .
H4W1 C4W H4W2 108.2 . .
C2C C1C C6C 127.0(7) . .
C2C C1C H1C 116.5 . .
C6C C1C H1C 116.5 . .
N1W C2W C3W 100.7(14) . .
N1W C2W C1W 105.4(12) . .
C3W C2W C1W 130.3(19) . .
N1W C2W H2W 106.1 . .
C3W C2W H2W 106.1 . .
C1W C2W H2W 106.1 . .
C37C C36C C35C 118.4(12) . .
C37C C36C H36A 107.7 . .
C35C C36C H36A 107.7 . .
C37C C36C H36B 107.7 . .
C35C C36C H36B 107.7 . .
H36A C36C H36B 107.1 . .
C5P N1P C2P 98(3) . .
C5P N1P H1P1 112.2 . .
C2P N1P H1P1 112.2 . .
C5P N1P H1P2 112.2 . .
C2P N1P H1P2 112.2 . .
H1P1 N1P H1P2 109.8 . .
C3C C4C C5C 123.6(8) . .
C3C C4C O2C 119.4(7) . .
C5C C4C O2C 116.1(8) . .
C3C C4C Mg2 159.8(6) . .
C5C C4C Mg2 75.7(5) . .
O2C C4C Mg2 40.6(4) . .
C3C C4C Mg3 77.0(5) . .
C5C C4C Mg3 156.7(7) . .
O2C C4C Mg3 42.4(4) . .
Mg2 C4C Mg3 83.0(2) . .
C7A C29A C30A 107.7(10) . .
C7A C29A H29E 110.2 . .
C30A C29A H29E 110.2 . .
C7A C29A H29F 110.2 . .
C30A C29A H29F 110.2 . .
H29E C29A H29F 108.5 . .
C5Q C4Q C3Q 104(2) . .
C5Q C4Q H4Q1 111.0 . .
C3Q C4Q H4Q1 111.0 . .
C5Q C4Q H4Q2 111.0 . .
C3Q C4Q H4Q2 111.0 . .
H4Q1 C4Q H4Q2 109.0 . .
C3P C2P C1P 168(3) . .
C3P C2P N1P 98(2) . .
C1P C2P N1P 94(3) . .
C3P C2P H2P 91.1 . .
C1P C2P H2P 91.1 . .
N1P C2P H2P 91.1 . .
C35B C36B C37B 110.0(17) . .
C35B C36B H36C 109.7 . .
C37B C36B H36C 109.7 . .
C35B C36B H36D 109.7 . .
C37B C36B H36D 109.7 . .
H36C C36B H36D 108.2 . .
C5P C4P C3P 105(2) . .
C5P C4P H4P1 110.7 . .
C3P C4P H4P1 110.7 . .
C5P C4P H4P2 110.7 . .
C3P C4P H4P2 110.7 . .
H4P1 C4P H4P2 108.8 . .
C35A C36A C37A 109.9(19) . .
C35A C36A H36E 109.7 . .
C37A C36A H36E 109.7 . .
C35A C36A H36F 109.7 . .
C37A C36A H36F 109.7 . .
H36E C36A H36F 108.2 . .
C2Q N1Q C5Q 107.6(19) . .
C2Q N1Q H1Q1 110.2 . .
C5Q N1Q H1Q1 110.2 . .
C2Q N1Q H1Q2 110.2 . .
C5Q N1Q H1Q2 110.2 . .
H1Q1 N1Q H1Q2 108.5 . .
C38A C39A C40A 113.5(13) . .
C38A C39A H39A 108.9 . .
C40A C39A H39A 108.9 . .
C38A C39A H39B 108.9 . .
C40A C39A H39B 108.9 . .
H39A C39A H39B 107.7 . .
O14C C34C C33C 140(2) . .
O14C C34C H34C 102.1 . .
C33C C34C H34C 102.1 . .
O14C C34C H34D 102.1 . .
C33C C34C H34D 102.1 . .
H34C C34C H34D 104.8 . .
O14A C34A C33A 109(3) . .
O14A C34A H34E 109.8 . .
C33A C34A H34E 109.8 . .
O14A C34A H34F 109.8 . .
C33A C34A H34F 109.8 . .
H34E C34A H34F 108.2 . .
C4W C3W C2W 106.8(13) . .
C4W C3W H3W1 110.4 . .
C2W C3W H3W1 110.4 . .
C4W C3W H3W2 110.4 . .
C2W C3W H3W2 110.4 . .
H3W1 C3W H3W2 108.6 . .
C4W C5W N1W 105.7(13) . .
C4W C5W H5W1 110.6 . .
N1W C5W H5W1 110.6 . .
C4W C5W H5W2 110.6 . .
N1W C5W H5W2 110.6 . .
H5W1 C5W H5W2 108.7 . .
C1P O10I Mg10 146(3) . .
N1D C3D H3D1 109.5 . .
N1D C3D H3D2 109.5 . .
H3D1 C3D H3D2 109.5 . .
N1D C3D H3D3 109.5 . .
H3D1 C3D H3D3 109.5 . .
H3D2 C3D H3D3 109.5 . .
C2W N1W C5W 108.5(11) . .
C2W N1W H1W1 110.0 . .
C5W N1W H1W1 110.0 . .
C2W N1W H1W2 110.0 . .
C5W N1W H1W2 110.0 . .
H1W1 N1W H1W2 108.4 . .
C4Q C5Q N1Q 110.9(14) . .
C4Q C5Q H5Q1 109.5 . .
N1Q C5Q H5Q1 109.5 . .
C4Q C5Q H5Q2 109.5 . .
N1Q C5Q H5Q2 109.5 . .
H5Q1 C5Q H5Q2 108.1 . .
O16B C40B C39B 108(3) . .
O16B C40B H40A 110.2 . .
C39B C40B H40A 110.2 . .
O16B C40B H40B 110.2 . .
C39B C40B H40B 110.2 . .
H40A C40B H40B 108.5 . .
C38C C39C C40C 116(2) . .
C38C C39C H39C 108.2 . .
C40C C39C H39C 108.2 . .
C38C C39C H39D 108.2 . .
C40C C39C H39D 108.2 . .
H39C C39C H39D 107.3 . .
N1D C2D H2D1 109.5 . .
N1D C2D H2D2 109.5 . .
H2D1 C2D H2D2 109.5 . .
N1D C2D H2D3 109.5 . .
H2D1 C2D H2D3 109.5 . .
H2D2 C2D H2D3 109.5 . .
O2I C1Q O7I 120.2(14) . .
O2I C1Q C2Q 122(2) . .
O7I C1Q C2Q 118(2) . .
O11C Mg11 O8B 101.0(3) . 2_656
O11C Mg11 O9B 173.3(5) . 2_656
O8B Mg11 O9B 84.1(3) 2_656 2_656
O11C Mg11 O10C 83.3(3) . .
O8B Mg11 O10C 175.7(4) 2_656 .
O9B Mg11 O10C 91.6(3) 2_656 .
O11C Mg11 O11I 93.1(6) . .
O8B Mg11 O11I 88.7(5) 2_656 .
O9B Mg11 O11I 91.3(5) 2_656 .
O10C Mg11 O11I 90.6(5) . .
O11C Mg11 O11O 83.8(8) . .
O8B Mg11 O11O 97.4(6) 2_656 .
O9B Mg11 O11O 91.2(7) 2_656 .
O10C Mg11 O11O 83.4(6) . .
O11I Mg11 O11O 173.6(7) . .
O11C Mg11 C18B 128.1(3) . 2_656
O8B Mg11 C18B 27.6(3) 2_656 2_656
O9B Mg11 C18B 56.6(3) 2_656 2_656
O10C Mg11 C18B 148.2(3) . 2_656
O11I Mg11 C18B 92.1(4) . 2_656
O11O Mg11 C18B 94.2(7) . 2_656
O11C Mg11 C25C 28.1(3) . .
O8B Mg11 C25C 129.1(3) 2_656 .
O9B Mg11 C25C 146.7(3) 2_656 .
O10C Mg11 C25C 55.2(3) . .
O11I Mg11 C25C 91.8(5) . .
O11O Mg11 C25C 82.9(8) . .
C18B Mg11 C25C 156.1(3) 2_656 .
O11C Mg11 C19B 155.8(3) . 2_656
O8B Mg11 C19B 56.1(3) 2_656 2_656
O9B Mg11 C19B 28.2(2) 2_656 2_656
O10C Mg11 C19B 119.7(3) . 2_656
O11I Mg11 C19B 93.9(4) . 2_656
O11O Mg11 C19B 91.1(7) . 2_656
C18B Mg11 C19B 28.6(2) 2_656 2_656
C25C Mg11 C19B 172.4(4) . 2_656
O13A C31A C30A 94(3) . .
O13A C31A H31A 113.0 . .
C30A C31A H31A 113.0 . .
O13A C31A H31B 113.0 . .
C30A C31A H31B 113.0 . .
H31A C31A H31B 110.4 . .
C30B C31B O13B 99.9(17) . .
C30B C31B H31C 111.8 . .
O13B C31B H31C 111.8 . .
C30B C31B H31D 111.8 . .
O13B C31B H31D 111.8 . .
H31C C31B H31D 109.5 . .
C30C C31C O13C 113(3) . .
C30C C31C H31E 109.0 . .
O13C C31C H31E 109.0 . .
C30C C31C H31F 109.0 . .
O13C C31C H31F 109.0 . .
H31E C31C H31F 107.8 . .
C2Q C3Q C4Q 108(3) . .
C2Q C3Q H3Q1 110.2 . .
C4Q C3Q H3Q1 110.2 . .
C2Q C3Q H3Q2 110.2 . .
C4Q C3Q H3Q2 110.2 . .
H3Q1 C3Q H3Q2 108.5 . .
C36C C37C O15C 122.3(18) . .
C36C C37C H37A 106.7 . .
O15C C37C H37A 106.7 . .
C36C C37C H37B 106.7 . .
O15C C37C H37B 106.7 . .
H37A C37C H37B 106.6 . .
C4P C5P N1P 102(3) . .
C4P C5P H5P1 111.3 . .
N1P C5P H5P1 111.3 . .
C4P C5P H5P2 111.3 . .
N1P C5P H5P2 111.3 . .
H5P1 C5P H5P2 109.2 . .
N1Q C2Q C3Q 100(3) . .
N1Q C2Q C1Q 106(3) . .
C3Q C2Q C1Q 128(4) . .
N1Q C2Q H2Q 107.5 . .
C3Q C2Q H2Q 107.5 . .
C1Q C2Q H2Q 107.5 . .
O15A C37A C36A 109(3) . .
O15A C37A H37C 109.9 . .
C36A C37A H37C 109.9 . .
O15A C37A H37D 109.9 . .
C36A C37A H37D 109.9 . .
H37C C37A H37D 108.3 . .
C38B C39B C40B 117(3) . .
C38B C39B H39E 108.1 . .
C40B C39B H39E 108.1 . .
C38B C39B H39F 108.1 . .
C40B C39B H39F 108.1 . .
H39E C39B H39F 107.3 . .
C39C C40C O16C 100(2) . .
C39C C40C H40C 111.7 . .
O16C C40C H40C 111.7 . .
C39C C40C H40D 111.7 . .
O16C C40C H40D 111.7 . .
H40C C40C H40D 109.5 . .
C39A C40A O16A 111(2) . .
C39A C40A H40E 109.5 . .
O16A C40A H40E 109.5 . .
C39A C40A H40F 109.5 . .
O16A C40A H40F 109.5 . .
H40E C40A H40F 108.1 . .
O15B C37B C36B 97(2) . .
O15B C37B H37E 112.4 . .
C36B C37B H37E 112.4 . .
O15B C37B H37F 112.4 . .
C36B C37B H37F 112.4 . .
H37E C37B H37F 110.0 . .
O5B Mg5 O8A 100.1(3) . 2_656
O5B Mg5 O6B 83.6(3) . .
O8A Mg5 O6B 166.5(5) 2_656 .
O5B Mg5 O7A 167.0(5) . 2_656
O8A Mg5 O7A 82.6(3) 2_656 2_656
O6B Mg5 O7A 91.0(3) . 2_656
O5B Mg5 O5I 95.8(6) . .
O8A Mg5 O5I 98.2(5) 2_656 .
O6B Mg5 O5I 94.3(4) . .
O7A Mg5 O5I 96.4(6) 2_656 .
O5B Mg5 C18A 126.6(3) . 2_656
O8A Mg5 C18A 26.7(3) 2_656 2_656
O6B Mg5 C18A 145.9(3) . 2_656
O7A Mg5 C18A 56.0(3) 2_656 2_656
O5I Mg5 C18A 97.3(5) . 2_656
O5B Mg5 C11B 27.3(2) . .
O8A Mg5 C11B 127.3(3) 2_656 .
O6B Mg5 C11B 56.6(3) . .
O7A Mg5 C11B 146.7(3) 2_656 .
O5I Mg5 C11B 93.5(6) . .
C18A Mg5 C11B 153.2(3) 2_656 .
O5B Mg5 C17A 154.4(3) . 2_656
O8A Mg5 C17A 56.2(3) 2_656 2_656
O6B Mg5 C17A 117.2(3) . 2_656
O7A Mg5 C17A 26.5(2) 2_656 2_656
O5I Mg5 C17A 97.2(5) . 2_656
C18A Mg5 C17A 29.6(2) 2_656 2_656
C11B Mg5 C17A 168.2(4) . 2_656
O5B Mg5 C12B 55.9(3) . .
O8A Mg5 C12B 154.3(3) 2_656 .
O6B Mg5 C12B 27.9(3) . .
O7A Mg5 C12B 118.7(3) 2_656 .
O5I Mg5 C12B 93.8(5) . .
C18A Mg5 C12B 168.1(4) 2_656 .
C11B Mg5 C12B 28.7(3) . .
C17A Mg5 C12B 144.4(3) 2_656 .
O10I C1P O3I 109(3) . .
O10I C1P C2P 119(4) . .
O3I C1P C2P 131(4) . .
C2P C3P C4P 100(2) . .
C2P C3P H3P1 111.8 . .
C4P C3P H3P1 111.8 . .
C2P C3P H3P2 111.8 . .
C4P C3P H3P2 111.8 . .
H3P1 C3P H3P2 109.6 . .

loop_
_geom_bond_atom_site_label_1
_geom_bond_atom_site_label_2
_geom_bond_distance
_geom_bond_site_symmetry_2
Mg6 O11A 1.973(8) 2_656
Mg6 O8A 2.022(6) .
Mg6 O10A 2.053(7) 2_656
Mg6 O9A 2.076(6) .
Mg6 O6O 2.126(8) .
Mg6 O6I 2.183(9) .
Mg6 C25A 2.777(9) 2_656
Mg6 C18A 2.781(9) .
Mg6 C24A 2.842(9) 2_656
Mg6 C19A 2.858(10) .
Mg2 O2C 1.953(8) .
Mg2 O2B 1.997(8) .
Mg2 O3C 2.026(6) .
Mg2 O2I 2.040(11) .
Mg2 O1B 2.090(8) .
Mg2 O2O 2.191(9) .
Mg2 C4B 2.792(8) .
Mg2 C4C 2.804(9) .
Mg2 C5C 2.806(9) .
Mg12 O8B 1.990(9) 2_656
Mg12 O5A 2.003(9) .
Mg12 O6A 2.054(7) .
Mg12 O7B 2.056(7) 2_656
Mg12 O12I 2.06(2) .
Mg12 O12O 2.31(2) .
Mg12 C18B 2.786(9) 2_656
Mg12 C11A 2.798(10) .
Mg12 C12A 2.802(8) .
Mg12 C17B 2.834(10) 2_656
Mg10 O5A 1.963(9) .
Mg10 O11C 2.019(7) .
Mg10 O12C 2.050(7) .
Mg10 O10I 2.069(15) .
Mg10 O4A 2.080(8) .
Mg10 O10O 2.190(13) .
Mg10 C11A 2.755(9) .
Mg10 C10A 2.842(9) .
Mg10 C26C 2.850(9) .
Mg10 C25C 2.856(10) .
Mg7 O5C 1.946(6) .
Mg7 O11B 1.960(8) .
Mg7 O7I 1.983(13) .
Mg7 O4C 2.034(7) .
Mg7 O12B 2.104(8) .
Mg7 O7O 2.346(10) .
Mg7 C25B 2.738(10) .
Mg7 C11C 2.764(8) .
Mg7 C10C 2.833(9) .
Mg7 C26B 2.841(10) .
Mg3 O2A 1.992(9) .
Mg3 O2C 2.022(8) .
Mg3 O3A 2.049(6) .
Mg3 O1C 2.068(8) .
Mg3 O3O 2.205(15) .
Mg3 O3I 2.352(15) .
Mg3 C4A 2.750(10) .
Mg3 C4C 2.835(9) .
Mg3 C3C 2.849(9) .
Mg3 C5A 2.852(10) .
Mg1 O2B 2.019(8) .
Mg1 O2A 2.027(10) .
Mg1 O3B 2.055(7) .
Mg1 O1A 2.067(7) .
Mg1 O1I 2.146(15) .
Mg1 O1O 2.21(3) .
Mg1 C4A 2.756(11) .
Mg1 C5B 2.823(9) .
Mg1 C4B 2.845(10) .
Mg1 C3A 2.859(9) .
Mg4 O11A 2.006(8) .
Mg4 O4B 2.011(7) .
Mg4 O5B 2.018(7) .
Mg4 O12A 2.061(7) .
Mg4 O4I 2.224(12) .
Mg4 C25A 2.777(10) .
Mg4 C11B 2.794(8) .
Mg4 C26A 2.801(10) .
Mg4 C10B 2.828(8) .
Mg9 O8C 1.988(7) .
Mg9 O11B 1.991(8) 2_656
Mg9 O9C 2.008(7) .
Mg9 O10B 2.027(7) 2_656
Mg9 O9I 2.076(15) .
Mg9 O9O 2.371(11) .
Mg9 C25B 2.800(9) 2_656
Mg9 C24B 2.816(10) 2_656
Mg9 C18C 2.827(10) .
Mg9 C19C 2.829(9) .
Mg8 O8C 2.007(7) .
Mg8 O7C 2.021(7) .
Mg8 O5C 2.048(6) 2_656
Mg8 O6C 2.074(6) 2_656
Mg8 O8O 2.078(7) .
Mg8 O8I 2.226(12) .
Mg8 C18C 2.784(9) .
Mg8 C11C 2.805(9) 2_656
Mg8 C17C 2.806(8) .
Mg8 C12C 2.869(8) 2_656
O10A C24A 1.370(11) .
O10A Mg6 2.053(7) 2_656
O9C C19C 1.402(10) .
O6B C12B 1.393(11) .
O6B Mg5 2.074(6) .
O4A C10A 1.343(11) .
O11A C25A 1.369(11) .
O11A Mg6 1.973(8) 2_656
O8A C18A 1.302(11) .
O8A Mg5 1.992(7) 2_656
O7B C17B 1.345(10) .
O7B Mg12 2.056(7) 2_656
O9A C19A 1.375(11) .
O6A C12A 1.333(11) .
O4C C10C 1.347(10) .
O12A C26A 1.382(11) .
O7C C17C 1.386(9) .
O8O C1D 1.270(13) .
O3B C5B 1.358(10) .
O4B C10B 1.384(10) .
O10B C24B 1.356(11) .
O10B Mg9 2.027(7) 2_656
O3C C5C 1.368(11) .
O5B C11B 1.345(10) .
O5B Mg5 1.986(8) .
O1C C3C 1.452(10) .
C14A C16A 1.511(12) .
C14A C13A 1.535(10) .
C14A C32A 1.560(11) .
C14A H14A 1.0000 .
O12B C26B 1.359(11) .
C19A C20A 1.385(13) .
C19A C18A 1.447(11) .
C2B C1B 1.386(12) .
C2B C3B 1.417(11) .
C2B C28B 1.501(11) .
C1A C2A 1.384(13) .
C1A C6A 1.411(12) .
C1A H1A 0.9500 .
C16B C17B 1.376(13) .
C16B C15B 1.390(12) .
C16B C14B 1.527(11) .
O3A C5A 1.335(11) .
C20A C15A 1.420(12) .
C20A C21A 1.499(11) .
O1B C3B 1.383(11) .
C21A C23A 1.545(12) .
C21A C35A 1.549(11) .
C21A H21A 1.0000 .
C13A C8A 1.321(14) .
C13A C12A 1.430(9) .
C10B C11B 1.415(12) .
C10B C9B 1.437(10) .
C9B C8B 1.361(14) .
C9B C7B 1.473(13) .
C24A C23A 1.365(12) .
C24A C25A 1.419(13) .
C24A Mg6 2.842(9) 2_656
C6A C5A 1.367(13) .
C6A C7A 1.517(12) .
C19C C18C 1.384(12) .
C19C C20C 1.410(12) .
O7A C17A 1.337(10) .
O7A Mg5 2.078(7) 2_656
C11B C12B 1.386(13) .
C11B Mg5 2.754(9) .
C27C C22C 1.375(11) .
C27C C26C 1.414(12) .
C27C C28C 1.450(14) .
O6C C12C 1.377(10) .
O6C Mg8 2.074(6) 2_656
C23A C22A 1.462(12) .
O1A C3A 1.361(11) .
O11B C25B 1.394(11) .
O11B Mg9 1.991(8) 2_656
O2B C4B 1.391(9) .
C18A C17A 1.421(11) .
C18A Mg5 2.725(9) 2_656
C12B C13B 1.398(11) .
C12B Mg5 2.832(9) .
O11C C25C 1.396(11) .
O11C Mg11 1.974(8) .
O5C C11C 1.353(10) .
O5C Mg8 2.048(6) 2_656
O10C C24C 1.428(11) .
O10C Mg11 2.086(7) .
C2A C3A 1.338(12) .
C2A C28A 1.573(11) .
O9B C19B 1.421(10) .
O9B Mg11 2.032(8) 2_656
C15A C16A 1.408(12) .
C15A H15A 0.9500 .
C10C C9C 1.410(11) .
C10C C11C 1.422(12) .
O8C C18C 1.418(10) .
C17B C18B 1.428(13) .
C17B Mg12 2.834(10) 2_656
O2A C4A 1.307(12) .
C29C C7C 1.567(11) .
C29C C30C 1.609(14) .
C29C H29A 0.9900 .
C29C H29B 0.9900 .
C8B C13B 1.399(14) .
C8B H8B 0.9500 .
O12C C26C 1.404(10) .
C22A C27A 1.405(13) .
C22A H22A 0.9500 .
C10A C11A 1.390(14) .
C10A C9A 1.391(12) .
C28C C2C 1.515(13) .
C28C C38C 1.532(11) .
C28C H28C 1.0000 .
C28A C27A 1.513(11) .
C28A C38A 1.556(11) .
C28A H28A 1.0000 .
O8B C18B 1.352(9) .
O8B Mg12 1.991(9) 2_656
O8B Mg11 2.029(8) 2_656
C20C C15C 1.408(12) .
C20C C21C 1.545(11) .
C13B C14B 1.502(12) .
O5A C11A 1.383(10) .
C12A C11A 1.438(12) .
C9C C8C 1.387(12) .
C9C C7C 1.526(13) .
C11C C12C 1.389(11) .
C11C Mg8 2.805(9) 2_656
C8A C9A 1.477(14) .
C8A H8A 0.9500 .
C16A C17A 1.383(13) .
C29B C30B 1.522(16) .
C29B C7B 1.541(12) .
C29B H29C 0.9900 .
C29B H29D 0.9900 .
C32B C33B 1.515(18) .
C32B C14B 1.550(12) .
C32B H32A 0.9900 .
C32B H32B 0.9900 .
C38C C39C 1.491(16) .
C38C H38A 0.9900 .
C38C H38B 0.9900 .
C26A C25A 1.374(13) .
C26A C27A 1.400(12) .
C5A C4A 1.439(14) .
C7B C6B 1.575(12) .
C7B H7B 1.0000 .
C35C C36C 1.503(14) .
C35C C21C 1.527(11) .
C35C H35A 0.9900 .
C35C H35B 0.9900 .
C3A C4A 1.426(13) .
C8C C13C 1.357(11) .
C8C H8C 0.9500 .
C5B C6B 1.398(13) .
C5B C4B 1.419(11) .
C15B C20B 1.389(12) .
C15B H15B 0.9500 .
C25C C24C 1.336(14) .
C25C C26C 1.415(15) .
C25C Mg11 2.781(11) .
C18B C19B 1.384(12) .
C18B Mg11 2.770(10) 2_656
C18B Mg12 2.786(9) 2_656
C7C C6C 1.481(12) .
C7C H7C 1.0000 .
C15C C5O 1.392(12) .
C15C H15C 0.9500 .
C23B C22B 1.376(13) .
C23B C24B 1.392(13) .
C23B C21B 1.531(12) .
C4B C3B 1.342(13) .
C21B C35B 1.497(11) .
C21B C20B 1.511(11) .
C21B H21B 1.0000 .
C1B C6B 1.378(13) .
C1B H1B 0.9500 .
O2I C1Q 1.28(2) .
C6C C1C 1.396(12) .
C6C C5C 1.446(10) .
C22C C23C 1.400(13) .
C22C H22C 0.9500 .
C14B H14B 1.0000 .
C28B C27B 1.541(12) .
C28B C38B 1.547(10) .
C28B H28B 1.0000 .
C35A C36A 1.535(15) .
C35A H35C 0.9900 .
C35A H35D 0.9900 .
C7A C29A 1.549(12) .
C7A C9A 1.579(12) .
C7A H7A 1.0000 .
C13C C12C 1.391(11) .
C13C C14C 1.511(10) .
C19B C20B 1.409(13) .
C19B Mg11 2.838(9) 2_656
C24C C23C 1.374(14) .
C22B C27B 1.417(12) .
C22B H22B 0.9500 .
C1D N1D 1.313(12) .
C32C C33C 1.465(17) .
C32C C14C 1.532(10) .
C32C H32C 0.9900 .
C32C H32D 0.9900 .
C5O C17C 1.421(11) .
C5O C14C 1.507(12) .
O4I C1W 1.134(15) .
C24B C25B 1.427(13) .
C24B Mg9 2.816(10) 2_656
C25A Mg6 2.777(9) 2_656
O2C C4C 1.434(10) .
C33C C34C 1.545(16) .
C33C H33A 0.9900 .
C33C H33B 0.9900 .
C3C C4C 1.336(13) .
C3C C2C 1.429(11) .
C17A Mg5 2.826(10) 2_656
C30C C31C 1.44(4) .
C30C H30A 0.9900 .
C30C H30B 0.9900 .
C33B C34B 1.504(15) .
C33B H33C 0.9900 .
C33B H33D 0.9900 .
C38B C39B 1.39(3) .
C38B H38C 0.9900 .
C38B H38D 0.9900 .
C18C C17C 1.341(12) .
C12C Mg8 2.869(8) 2_656
C14C H14C 1.0000 .
C27B C26B 1.348(13) .
C2C C1C 1.381(12) .
C23C C21C 1.515(13) .
C32A C33A 1.520(17) .
C32A H32E 0.9900 .
C32A H32F 0.9900 .
O7I C1Q 1.36(2) .
N1D C2D 1.476(17) .
N1D C3D 1.520(17) .
C5C C4C 1.396(12) .
C35B C36B 1.513(15) .
C35B H35E 0.9900 .
C35B H35F 0.9900 .
C26B C25B 1.390(13) .
O1I C1W 1.455(19) .
C25B Mg9 2.800(9) 2_656
C33A C34A 1.571(18) .
C33A H33E 0.9900 .
C33A H33F 0.9900 .
C34B O14B 1.43(3) .
C34B H34A 0.9900 .
C34B H34B 0.9900 .
C30A C29A 1.59(2) .
C30A C31A 1.68(4) .
C30A H30C 0.9900 .
C30A H30D 0.9900 .
C1W C2W 1.535(19) .
O3I C1P 1.43(5) .
C21C H21C 1.0000 .
C30B C31B 1.503(17) .
C30B H30E 0.9900 .
C30B H30F 0.9900 .
C38A C39A 1.437(17) .
C38A H38E 0.9900 .
C38A H38F 0.9900 .
C4W C5W 1.36(3) .
C4W C3W 1.42(3) .
C4W H4W1 0.9900 .
C4W H4W2 0.9900 .
C1C H1C 0.9500 .
C2W N1W 1.471(15) .
C2W C3W 1.51(3) .
C2W H2W 1.0000 .
C36C C37C 1.361(19) .
C36C H36A 0.9900 .
C36C H36B 0.9900 .
N1P C5P 1.52(4) .
N1P C2P 1.55(3) .
N1P H1P1 0.9100 .
N1P H1P2 0.9100 .
C29A H29E 0.9900 .
C29A H29F 0.9900 .
C4Q C5Q 1.30(3) .
C4Q C3Q 1.50(4) .
C4Q H4Q1 0.9900 .
C4Q H4Q2 0.9900 .
C2P C3P 1.47(4) .
C2P C1P 1.52(4) .
C2P H2P 1.0000 .
C36B C37B 1.62(4) .
C36B H36C 0.9900 .
C36B H36D 0.9900 .
C4P C5P 1.38(4) .
C4P C3P 1.69(4) .
C4P H4P1 0.9900 .
C4P H4P2 0.9900 .
C36A C37A 1.60(4) .
C36A H36E 0.9900 .
C36A H36F 0.9900 .
N1Q C2Q 1.39(4) .
N1Q C5Q 1.50(2) .
N1Q H1Q1 0.9100 .
N1Q H1Q2 0.9100 .
C39A C40A 1.44(2) .
C39A H39A 0.9900 .
C39A H39B 0.9900 .
C34C O14C 1.14(3) .
C34C H34C 0.9900 .
C34C H34D 0.9900 .
C34A O14A 1.39(4) .
C34A H34E 0.9900 .
C34A H34F 0.9900 .
C3W H3W1 0.9900 .
C3W H3W2 0.9900 .
C5W N1W 1.51(2) .
C5W H5W1 0.9900 .
C5W H5W2 0.9900 .
O10I C1P 1.22(5) .
C3D H3D1 0.9800 .
C3D H3D2 0.9800 .
C3D H3D3 0.9800 .
N1W H1W1 0.9100 .
N1W H1W2 0.9100 .
C5Q H5Q1 0.9900 .
C5Q H5Q2 0.9900 .
C40B O16B 1.35(4) .
C40B C39B 1.57(4) .
C40B H40A 0.9900 .
C40B H40B 0.9900 .
O15A C37A 1.40(4) .
C39C C40C 1.55(4) .
C39C H39C 0.9900 .
C39C H39D 0.9900 .
C2D H2D1 0.9800 .
C2D H2D2 0.9800 .
C2D H2D3 0.9800 .
C1Q C2Q 1.54(4) .
Mg11 O8B 2.029(8) 2_656
Mg11 O9B 2.032(8) 2_656
Mg11 O11I 2.130(19) .
Mg11 O11O 2.24(2) .
Mg11 C18B 2.770(10) 2_656
Mg11 C19B 2.838(9) 2_656
C31A O13A 1.55(4) .
C31A H31A 0.9900 .
C31A H31B 0.9900 .
O13B C31B 1.57(3) .
C31B H31C 0.9900 .
C31B H31D 0.9900 .
O13C C31C 1.45(4) .
C31C H31E 0.9900 .
C31C H31F 0.9900 .
C3Q C2Q 1.50(4) .
C3Q H3Q1 0.9900 .
C3Q H3Q2 0.9900 .
C37C O15C 1.41(3) .
C37C H37A 0.9900 .
C37C H37B 0.9900 .
C5P H5P1 0.9900 .
C5P H5P2 0.9900 .
C2Q H2Q 1.0000 .
O16C C40C 1.73(4) .
C37A H37C 0.9900 .
C37A H37D 0.9900 .
C39B H39E 0.9900 .
C39B H39F 0.9900 .
C40C H40C 0.9900 .
C40C H40D 0.9900 .
C40A O16A 1.50(3) .
C40A H40E 0.9900 .
C40A H40F 0.9900 .
O15B C37B 1.58(4) .
C37B H37E 0.9900 .
C37B H37F 0.9900 .
O5I Mg5 2.151(18) .
Mg5 O8A 1.992(7) 2_656
Mg5 O7A 2.078(7) 2_656
Mg5 C18A 2.725(9) 2_656
Mg5 C17A 2.826(10) 2_656
C3P H3P1 0.9900 .
C3P H3P2 0.9900 .

loop_
_geom_torsion_atom_site_label_1
_geom_torsion_atom_site_label_2
_geom_torsion_atom_site_label_3
_geom_torsion_atom_site_label_4
_geom_torsion
_geom_torsion_site_symmetry_1
_geom_torsion_site_symmetry_4
Mg6 O9A C19A C20A -169.8(6) . .
Mg6 O9A C19A C18A 3.6(8) . .
O9A C19A C20A C15A 179.8(7) . .
C18A C19A C20A C15A 6.7(11) . .
Mg6 C19A C20A C15A 152.1(18) . .
O9A C19A C20A C21A -2.2(11) . .
C18A C19A C20A C21A -175.3(7) . .
Mg6 C19A C20A C21A -30(3) . .
C19A C20A C21A C23A -84.7(9) . .
C15A C20A C21A C23A 93.2(8) . .
C19A C20A C21A C35A 147.2(8) . .
C15A C20A C21A C35A -34.9(11) . .
C16A C14A C13A C8A 91.0(9) . .
C32A C14A C13A C8A -32.5(12) . .
C16A C14A C13A C12A -85.9(9) . .
C32A C14A C13A C12A 150.5(9) . .
Mg4 O4B C10B C11B 0.8(8) . .
Mg4 O4B C10B C9B -177.7(6) . .
O4B C10B C9B C8B 178.3(7) . .
C11B C10B C9B C8B -0.1(11) . .
Mg4 C10B C9B C8B 171.9(19) . .
O4B C10B C9B C7B 1.3(11) . .
C11B C10B C9B C7B -177.1(7) . .
Mg4 C10B C9B C7B -5(3) . .
Mg6 O10A C24A C23A 178.6(6) 2_656 .
Mg6 O10A C24A C25A -3.7(9) 2_656 .
C2A C1A C6A C5A -9.9(13) . .
C2A C1A C6A C7A -179.2(7) . .
Mg9 O9C C19C C18C -1.4(10) . .
Mg9 O9C C19C C20C -179.6(7) . .
Mg5 O5B C11B C12B 8.5(11) . .
Mg4 O5B C11B C12B 176.8(7) . .
Mg5 O5B C11B C10B -174.2(6) . .
Mg4 O5B C11B C10B -6.0(10) . .
Mg4 O5B C11B Mg5 168.3(8) . .
Mg5 O5B C11B Mg4 -168.3(8) . .
O4B C10B C11B O5B 3.6(11) . .
C9B C10B C11B O5B -177.9(7) . .
Mg4 C10B C11B O5B 4.1(7) . .
O4B C10B C11B C12B -179.1(7) . .
C9B C10B C11B C12B -0.6(12) . .
Mg4 C10B C11B C12B -178.6(8) . .
O4B C10B C11B Mg5 -9(2) . .
C9B C10B C11B Mg5 170.0(16) . .
Mg4 C10B C11B Mg5 -8.0(19) . .
O4B C10B C11B Mg4 -0.5(6) . .
C9B C10B C11B Mg4 178.0(7) . .
O10A C24A C23A C22A 175.8(7) . .
C25A C24A C23A C22A -1.9(12) . .
Mg6 C24A C23A C22A 180(100) 2_656 .
O10A C24A C23A C21A -3.0(12) . .
C25A C24A C23A C21A 179.4(7) . .
Mg6 C24A C23A C21A 1(3) 2_656 .
C20A C21A C23A C24A 90.2(9) . .
C35A C21A C23A C24A -140.9(8) . .
C20A C21A C23A C22A -88.5(8) . .
C35A C21A C23A C22A 40.4(10) . .
Mg5 O8A C18A C17A -6.2(10) 2_656 .
Mg6 O8A C18A C17A 176.4(6) . .
Mg5 O8A C18A C19A 170.4(6) 2_656 .
Mg6 O8A C18A C19A -7.0(10) . .
Mg6 O8A C18A Mg5 -177.4(8) . 2_656
Mg5 O8A C18A Mg6 177.4(8) 2_656 .
O9A C19A C18A O8A 2.2(11) . .
C20A C19A C18A O8A 175.9(8) . .
Mg6 C19A C18A O8A 4.8(7) . .
O9A C19A C18A C17A 179.0(7) . .
C20A C19A C18A C17A -7.3(11) . .
Mg6 C19A C18A C17A -178.4(7) . .
O9A C19A C18A Mg5 24(2) . 2_656
C20A C19A C18A Mg5 -162.2(17) . 2_656
Mg6 C19A C18A Mg5 27(2) . 2_656
O9A C19A C18A Mg6 -2.6(6) . .
C20A C19A C18A Mg6 171.1(7) . .
O5B C11B C12B O6B -4.1(12) . .
C10B C11B C12B O6B 178.7(7) . .
Mg5 C11B C12B O6B 1.8(6) . .
Mg4 C11B C12B O6B 3(3) . .
O5B C11B C12B C13B 178.4(8) . .
C10B C11B C12B C13B 1.2(12) . .
Mg5 C11B C12B C13B -175.7(7) . .
Mg4 C11B C12B C13B -174.1(18) . .
O5B C11B C12B Mg5 -5.9(7) . .
C10B C11B C12B Mg5 176.9(8) . .
Mg4 C11B C12B Mg5 2(2) . .
Mg5 O6B C12B C11B -2.5(9) . .
Mg5 O6B C12B C13B 175.0(6) . .
C6A C1A C2A C3A 10.4(13) . .
C6A C1A C2A C28A -178.9(7) . .
C19A C20A C15A C16A -2.6(12) . .
C21A C20A C15A C16A 179.5(7) . .
Mg7 O4C C10C C9C 179.4(6) . .
Mg7 O4C C10C C11C -5.5(8) . .
Mg12 O7B C17B C16B -178.0(8) 2_656 .
Mg12 O7B C17B C18B 2.7(11) 2_656 .
C15B C16B C17B O7B 179.0(8) . .
C14B C16B C17B O7B 3.4(14) . .
C15B C16B C17B C18B -1.7(13) . .
C14B C16B C17B C18B -177.3(8) . .
C15B C16B C17B Mg12 173(3) . 2_656
C14B C16B C17B Mg12 -2(4) . 2_656
C10B C9B C8B C13B 0.2(12) . .
C7B C9B C8B C13B 177.1(7) . .
C24A C23A C22A C27A 0.3(11) . .
C21A C23A C22A C27A 179.1(7) . .
Mg10 O4A C10A C11A -3.6(11) . .
Mg10 O4A C10A C9A 172.6(8) . .
C22C C27C C28C C2C 87.3(10) . .
C26C C27C C28C C2C -90.9(11) . .
C22C C27C C28C C38C -39.2(13) . .
C26C C27C C28C C38C 142.6(9) . .
C3A C2A C28A C27A 80.7(10) . .
C1A C2A C28A C27A -90.3(9) . .
C3A C2A C28A C38A -147.4(9) . .
C1A C2A C28A C38A 41.6(11) . .
C18C C19C C20C C15C 4.8(12) . .
O9C C19C C20C C15C -177.0(7) . .
Mg9 C19C C20C C15C -178(2) . .
C18C C19C C20C C21C 179.6(8) . .
O9C C19C C20C C21C -2.2(13) . .
Mg9 C19C C20C C21C -3(3) . .
C11B C12B C13B C8B -1.0(12) . .
O6B C12B C13B C8B -178.4(7) . .
Mg5 C12B C13B C8B -163(2) . .
C11B C12B C13B C14B 176.9(7) . .
O6B C12B C13B C14B -0.4(11) . .
Mg5 C12B C13B C14B 15(3) . .
C9B C8B C13B C12B 0.3(12) . .
C9B C8B C13B C14B -177.5(8) . .
Mg12 O6A C12A C13A 178.0(7) . .
Mg12 O6A C12A C11A -6.0(11) . .
C8A C13A C12A O6A 179.0(9) . .
C14A C13A C12A O6A -4.0(13) . .
C8A C13A C12A C11A 2.9(13) . .
C14A C13A C12A C11A 179.9(8) . .
C8A C13A C12A Mg12 -175(3) . .
C14A C13A C12A Mg12 2(3) . .
O4C C10C C9C C8C 176.2(7) . .
C11C C10C C9C C8C 1.3(11) . .
Mg7 C10C C9C C8C 178(2) . .
O4C C10C C9C C7C -2.0(11) . .
C11C C10C C9C C7C -176.8(7) . .
Mg7 C10C C9C C7C 0(3) . .
Mg7 O5C C11C C12C 178.9(6) . .
Mg8 O5C C11C C12C -7.2(10) 2_656 .
Mg7 O5C C11C C10C -1.1(10) . .
Mg8 O5C C11C C10C 172.9(6) 2_656 .
Mg8 O5C C11C Mg7 174.0(7) 2_656 .
Mg7 O5C C11C Mg8 -174.0(7) . 2_656
O4C C10C C11C O5C 4.5(11) . .
C9C C10C C11C O5C 180.0(7) . .
Mg7 C10C C11C O5C 0.7(6) . .
O4C C10C C11C C12C -175.4(7) . .
C9C C10C C11C C12C 0.1(12) . .
Mg7 C10C C11C C12C -179.2(8) . .
O4C C10C C11C Mg7 3.8(6) . .
C9C C10C C11C Mg7 179.3(7) . .
O4C C10C C11C Mg8 20(2) . 2_656
C9C C10C C11C Mg8 -164.7(14) . 2_656
Mg7 C10C C11C Mg8 16.0(17) . 2_656
C12A C13A C8A C9A -0.5(13) . .
C14A C13A C8A C9A -177.4(7) . .
C20A C15A C16A C17A -0.8(11) . .
C20A C15A C16A C14A -180.0(7) . .
C13A C14A C16A C17A 90.7(9) . .
C32A C14A C16A C17A -144.5(8) . .
C13A C14A C16A C15A -90.1(8) . .
C32A C14A C16A C15A 34.6(11) . .
C27C C28C C38C C39C -59.9(13) . .
C2C C28C C38C C39C 174.3(10) . .
Mg4 O12A C26A C25A -7.3(9) . .
Mg4 O12A C26A C27A 176.4(7) . .
Mg3 O3A C5A C6A -176.8(9) . .
Mg3 O3A C5A C4A -2.5(13) . .
C1A C6A C5A O3A -177.9(9) . .
C7A C6A C5A O3A -8.1(15) . .
C1A C6A C5A C4A 8.4(16) . .
C7A C6A C5A C4A 178.1(10) . .
C1A C6A C5A Mg3 172(3) . .
C7A C6A C5A Mg3 -18(4) . .
C8B C9B C7B C29B 39.2(11) . .
C10B C9B C7B C29B -144.0(8) . .
C8B C9B C7B C6B -89.1(10) . .
C10B C9B C7B C6B 87.7(9) . .
C30B C29B C7B C9B 176.1(8) . .
C30B C29B C7B C6B -56.7(12) . .
C1A C2A C3A O1A 177.9(9) . .
C28A C2A C3A O1A 7.2(14) . .
C1A C2A C3A C4A -9.2(15) . .
C28A C2A C3A C4A -179.9(10) . .
C1A C2A C3A Mg1 -171(3) . .
C28A C2A C3A Mg1 18(4) . .
Mg1 O1A C3A C2A 176.4(8) . .
Mg1 O1A C3A C4A 3.1(12) . .
C10C C9C C8C C13C -0.5(11) . .
C7C C9C C8C C13C 177.4(7) . .
Mg1 O3B C5B C6B -179.1(7) . .
Mg1 O3B C5B C4B 2.4(10) . .
C17B C16B C15B C20B 2.8(11) . .
C14B C16B C15B C20B 178.3(8) . .
Mg11 O11C C25C C24C -2.7(17) . .
Mg10 O11C C25C C24C -171.8(10) . .
Mg11 O11C C25C C26C 170.8(9) . .
Mg10 O11C C25C C26C 1.7(15) . .
Mg10 O11C C25C Mg11 -169.1(13) . .
Mg11 O11C C25C Mg10 169.1(13) . .
Mg12 O8B C18B C19B 176.9(7) 2_656 .
Mg11 O8B C18B C19B -3.1(11) 2_656 .
Mg12 O8B C18B C17B -5.0(11) 2_656 .
Mg11 O8B C18B C17B 175.1(7) 2_656 .
Mg12 O8B C18B Mg11 179.9(10) 2_656 2_656
Mg11 O8B C18B Mg12 -179.9(10) 2_656 2_656
O7B C17B C18B O8B 1.5(13) . .
C16B C17B C18B O8B -177.9(9) . .
Mg12 C17B C18B O8B 3.4(8) 2_656 .
O7B C17B C18B C19B 179.7(9) . .
C16B C17B C18B C19B 0.4(12) . .
Mg12 C17B C18B C19B -178.4(8) 2_656 .
O7B C17B C18B Mg11 13(3) . 2_656
C16B C17B C18B Mg11 -166.6(16) . 2_656
Mg12 C17B C18B Mg11 15(2) 2_656 2_656
O7B C17B C18B Mg12 -1.9(7) . 2_656
C16B C17B C18B Mg12 178.8(9) . 2_656
Mg3 O2A C4A C3A 178.6(11) . .
Mg1 O2A C4A C3A 17.0(18) . .
Mg3 O2A C4A C5A -16.8(18) . .
Mg1 O2A C4A C5A -178.4(10) . .
Mg1 O2A C4A Mg3 -161.6(15) . .
Mg3 O2A C4A Mg1 161.6(15) . .
C2A C3A C4A O2A 172.3(13) . .
O1A C3A C4A O2A -14.1(19) . .
Mg1 C3A C4A O2A -11.9(13) . .
C2A C3A C4A C5A 7.1(18) . .
O1A C3A C4A C5A -179.2(11) . .
Mg1 C3A C4A C5A -177.0(13) . .
C2A C3A C4A Mg3 176(3) . .
O1A C3A C4A Mg3 -11(4) . .
Mg1 C3A C4A Mg3 -9(4) . .
C2A C3A C4A Mg1 -175.8(9) . .
O1A C3A C4A Mg1 -2.2(9) . .
O3A C5A C4A O2A 13.2(19) . .
C6A C5A C4A O2A -172.2(13) . .
Mg3 C5A C4A O2A 11.4(12) . .
O3A C5A C4A C3A 178.6(10) . .
C6A C5A C4A C3A -6.8(19) . .
Mg3 C5A C4A C3A 176.8(13) . .
O3A C5A C4A Mg3 1.8(9) . .
C6A C5A C4A Mg3 176.4(10) . .
O3A C5A C4A Mg1 9(4) . .
C6A C5A C4A Mg1 -176(3) . .
Mg3 C5A C4A Mg1 7(3) . .
C8C C9C C7C C6C -85.6(9) . .
C10C C9C C7C C6C 92.4(9) . .
C8C C9C C7C C29C 36.9(11) . .
C10C C9C C7C C29C -145.1(7) . .
C30C C29C C7C C6C -172.2(9) . .
C30C C29C C7C C9C 66.8(10) . .
C19C C20C C15C C5O -3.1(12) . .
C21C C20C C15C C5O -177.8(7) . .
Mg2 O2B C4B C3B 2.5(11) . .
Mg1 O2B C4B C3B 175.7(8) . .
Mg2 O2B C4B C5B 179.6(6) . .
Mg1 O2B C4B C5B -7.2(10) . .
Mg1 O2B C4B Mg2 173.3(8) . .
Mg2 O2B C4B Mg1 -173.3(8) . .
O3B C5B C4B C3B -179.7(9) . .
C6B C5B C4B C3B 1.7(12) . .
Mg1 C5B C4B C3B -178.0(9) . .
O3B C5B C4B O2B 3.2(12) . .
C6B C5B C4B O2B -175.4(8) . .
Mg1 C5B C4B O2B 4.9(7) . .
O3B C5B C4B Mg2 4(2) . .
C6B C5B C4B Mg2 -174.6(13) . .
Mg1 C5B C4B Mg2 5.6(16) . .
O3B C5B C4B Mg1 -1.7(7) . .
C6B C5B C4B Mg1 179.7(8) . .
C22B C23B C21B C35B 38.9(11) . .
C24B C23B C21B C35B -144.3(9) . .
C22B C23B C21B C20B -89.3(9) . .
C24B C23B C21B C20B 87.5(9) . .
C3B C2B C1B C6B 2.6(11) . .
C28B C2B C1B C6B 179.3(9) . .
C25A C26A C27A C22A 6.0(13) . .
O12A C26A C27A C22A -177.7(7) . .
Mg4 C26A C27A C22A -168(2) . .
C25A C26A C27A C28A -177.8(8) . .
O12A C26A C27A C28A -1.5(12) . .
Mg4 C26A C27A C28A 8(3) . .
C23A C22A C27A C26A -2.4(12) . .
C23A C22A C27A C28A -178.6(7) . .
C38A C28A C27A C26A 141.5(9) . .
C2A C28A C27A C26A -87.8(10) . .
C38A C28A C27A C22A -42.3(11) . .
C2A C28A C27A C22A 88.4(8) . .
C9C C7C C6C C1C 91.9(10) . .
C29C C7C C6C C1C -29.5(12) . .
C9C C7C C6C C5C -88.9(10) . .
C29C C7C C6C C5C 149.7(9) . .
C26C C27C C22C C23C -0.5(13) . .
C28C C27C C22C C23C -178.8(8) . .
O2B C4B C3B O1B -5.0(14) . .
C5B C4B C3B O1B 178.1(9) . .
Mg2 C4B C3B O1B -3.3(8) . .
Mg1 C4B C3B O1B 5(3) . .
O2B C4B C3B C2B 175.8(9) . .
C5B C4B C3B C2B -1.1(14) . .
Mg2 C4B C3B C2B 177.5(9) . .
Mg1 C4B C3B C2B -174.5(19) . .
Mg2 O1B C3B C4B 4.7(11) . .
Mg2 O1B C3B C2B -176.2(8) . .
C1B C2B C3B C4B -1.0(14) . .
C28B C2B C3B C4B -177.9(8) . .
C1B C2B C3B O1B 179.9(8) . .
C28B C2B C3B O1B 3.0(15) . .
C12B C13B C14B C16B -88.7(9) . .
C8B C13B C14B C16B 89.2(9) . .
C12B C13B C14B C32B 144.3(7) . .
C8B C13B C14B C32B -37.8(11) . .
C17B C16B C14B C13B 86.3(10) . .
C15B C16B C14B C13B -89.2(8) . .
C17B C16B C14B C32B -146.0(9) . .
C15B C16B C14B C32B 38.6(11) . .
C33B C32B C14B C13B -172.1(9) . .
C33B C32B C14B C16B 61.5(11) . .
C1B C2B C28B C27B -91.9(10) . .
C3B C2B C28B C27B 84.8(11) . .
C1B C2B C28B C38B 36.8(12) . .
C3B C2B C28B C38B -146.6(9) . .
C20A C21A C35A C36A -175.6(10) . .
C23A C21A C35A C36A 58.6(12) . .
C5A C6A C7A C29A 150.0(9) . .
C1A C6A C7A C29A -40.6(12) . .
C5A C6A C7A C9A -81.8(10) . .
C1A C6A C7A C9A 87.6(9) . .
C9C C8C C13C C12C -1.6(11) . .
C9C C8C C13C C14C -179.2(7) . .
O8B C18B C19B C20B 178.1(9) . .
C17B C18B C19B C20B 0.0(12) . .
Mg11 C18B C19B C20B 175.9(9) 2_656 .
Mg12 C18B C19B C20B -174.4(18) 2_656 .
O8B C18B C19B O9B -3.2(13) . .
C17B C18B C19B O9B 178.7(9) . .
Mg11 C18B C19B O9B -5.4(7) 2_656 .
Mg12 C18B C19B O9B 4(3) 2_656 .
O8B C18B C19B Mg11 2.2(8) . 2_656
C17B C18B C19B Mg11 -176.0(8) . 2_656
Mg12 C18B C19B Mg11 10(2) 2_656 2_656
Mg11 O9B C19B C18B 7.6(10) 2_656 .
Mg11 O9B C19B C20B -173.7(7) 2_656 .
O11C C25C C24C C23C 179.9(11) . .
C26C C25C C24C C23C 6.7(18) . .
Mg11 C25C C24C C23C 178.0(9) . .
Mg10 C25C C24C C23C 162(3) . .
O11C C25C C24C O10C 1.2(18) . .
C26C C25C C24C O10C -172.0(10) . .
Mg11 C25C C24C O10C -0.7(8) . .
Mg10 C25C C24C O10C -16(4) . .
Mg11 O10C C24C C25C 0.9(12) . .
Mg11 O10C C24C C23C -177.8(7) . .
C24B C23B C22B C27B -0.7(11) . .
C21B C23B C22B C27B 176.2(7) . .
Mg8 O8O C1D N1D 164.0(10) . .
C20C C15C C5O C17C -0.1(11) . .
C20C C15C C5O C14C 176.1(7) . .
Mg9 O10B C24B C23B -177.3(6) 2_656 .
Mg9 O10B C24B C25B 0.1(9) 2_656 .
C22B C23B C24B O10B 175.7(7) . .
C21B C23B C24B O10B -1.2(12) . .
C22B C23B C24B C25B -1.7(11) . .
C21B C23B C24B C25B -178.6(7) . .
C22B C23B C24B Mg9 168(2) . 2_656
C21B C23B C24B Mg9 -9(3) . 2_656
Mg6 O11A C25A C26A 173.9(7) 2_656 .
Mg4 O11A C25A C26A 8.7(10) . .
Mg6 O11A C25A C24A -2.9(10) 2_656 .
Mg4 O11A C25A C24A -168.1(7) . .
Mg6 O11A C25A Mg4 165.3(8) 2_656 .
Mg4 O11A C25A Mg6 -165.3(8) . 2_656
O12A C26A C25A O11A -0.8(13) . .
C27A C26A C25A O11A 175.5(8) . .
Mg4 C26A C25A O11A -6.1(7) . .
O12A C26A C25A C24A 176.0(7) . .
C27A C26A C25A C24A -7.7(13) . .
Mg4 C26A C25A C24A 170.7(9) . .
O12A C26A C25A Mg4 5.3(7) . .
C27A C26A C25A Mg4 -178.4(8) . .
O12A C26A C25A Mg6 11(2) . 2_656
C27A C26A C25A Mg6 -172.5(15) . 2_656
Mg4 C26A C25A Mg6 5.9(18) . 2_656
C23A C24A C25A O11A -177.6(8) . .
O10A C24A C25A O11A 4.6(12) . .
Mg6 C24A C25A O11A 2.0(7) 2_656 .
C23A C24A C25A C26A 5.6(13) . .
O10A C24A C25A C26A -172.2(8) . .
Mg6 C24A C25A C26A -174.8(9) 2_656 .
C23A C24A C25A Mg4 158.1(15) . .
O10A C24A C25A Mg4 -20(2) . .
Mg6 C24A C25A Mg4 -22.4(17) 2_656 .
C23A C24A C25A Mg6 -179.6(7) . 2_656
O10A C24A C25A Mg6 2.6(6) . 2_656
C14C C32C C33C C34C 176.4(12) . .
Mg3 O1C C3C C4C -10.5(12) . .
Mg3 O1C C3C C2C 178.8(8) . .
Mg5 O7A C17A C16A -175.7(6) 2_656 .
Mg5 O7A C17A C18A 2.3(8) 2_656 .
C15A C16A C17A O7A 177.9(7) . .
C14A C16A C17A O7A -3.0(11) . .
C15A C16A C17A C18A 0.0(11) . .
C14A C16A C17A C18A 179.2(7) . .
C15A C16A C17A Mg5 165.7(19) . 2_656
C14A C16A C17A Mg5 -15(3) . 2_656
O8A C18A C17A O7A 2.6(12) . .
C19A C18A C17A O7A -174.1(7) . .
Mg5 C18A C17A O7A -1.7(6) 2_656 .
Mg6 C18A C17A O7A 12(3) . .
O8A C18A C17A C16A -179.4(8) . .
C19A C18A C17A C16A 3.9(11) . .
Mg5 C18A C17A C16A 176.3(7) 2_656 .
Mg6 C18A C17A C16A -170.2(18) . .
O8A C18A C17A Mg5 4.3(7) . 2_656
C19A C18A C17A Mg5 -172.4(8) . 2_656
Mg6 C18A C17A Mg5 14(2) . 2_656
C7C C29C C30C C31C 165(2) . .
Mg10 O12C C26C C27C 177.8(7) . .
Mg10 O12C C26C C25C 0.5(12) . .
C22C C27C C26C O12C -175.2(8) . .
C28C C27C C26C O12C 3.1(14) . .
C22C C27C C26C C25C 2.1(14) . .
C28C C27C C26C C25C -179.6(10) . .
C22C C27C C26C Mg10 -170(2) . .
C28C C27C C26C Mg10 8(3) . .
C24C C25C C26C O12C 172.1(10) . .
O11C C25C C26C O12C -1.5(17) . .
Mg11 C25C C26C O12C 14(3) . .
Mg10 C25C C26C O12C -0.4(8) . .
C24C C25C C26C C27C -5.3(18) . .
O11C C25C C26C C27C -178.9(10) . .
Mg11 C25C C26C C27C -163.1(18) . .
Mg10 C25C C26C C27C -177.7(9) . .
C24C C25C C26C Mg10 172.4(13) . .
O11C C25C C26C Mg10 -1.2(10) . .
Mg11 C25C C26C Mg10 15(2) . .
C14B C32B C33B C34B -175.6(10) . .
C2B C28B C38B C39B 60(3) . .
C27B C28B C38B C39B -174(2) . .
O4A C10A C9A C8A -178.4(9) . .
C11A C10A C9A C8A -2.2(13) . .
Mg10 C10A C9A C8A -155(3) . .
O4A C10A C9A C7A 4.8(14) . .
C11A C10A C9A C7A -179.1(8) . .
Mg10 C10A C9A C7A 28(4) . .
C13A C8A C9A C10A 0.1(13) . .
C13A C8A C9A C7A 176.8(8) . .
C6A C7A C9A C10A 85.0(9) . .
C29A C7A C9A C10A -146.6(9) . .
C6A C7A C9A C8A -91.6(9) . .
C29A C7A C9A C8A 36.7(11) . .
O9C C19C C18C C17C 178.2(8) . .
C20C C19C C18C C17C -3.5(13) . .
Mg9 C19C C18C C17C 177.2(8) . .
O9C C19C C18C O8C -2.6(12) . .
C20C C19C C18C O8C 175.7(8) . .
Mg9 C19C C18C O8C -3.5(7) . .
O9C C19C C18C Mg8 0(2) . .
C20C C19C C18C Mg8 178.5(14) . .
Mg9 C19C C18C Mg8 -0.8(18) . .
O9C C19C C18C Mg9 0.9(7) . .
C20C C19C C18C Mg9 179.2(8) . .
Mg9 O8C C18C C17C -175.5(7) . .
Mg8 O8C C18C C17C -2.1(10) . .
Mg9 O8C C18C C19C 5.2(10) . .
Mg8 O8C C18C C19C 178.6(6) . .
Mg9 O8C C18C Mg8 -173.4(8) . .
Mg8 O8C C18C Mg9 173.4(8) . .
Mg8 O6C C12C C11C 7.7(8) 2_656 .
Mg8 O6C C12C C13C -170.4(6) 2_656 .
O5C C11C C12C O6C -0.4(11) . .
C10C C11C C12C O6C 179.6(7) . .
Mg7 C11C C12C O6C 2(2) . .
Mg8 C11C C12C O6C -5.4(6) 2_656 .
O5C C11C C12C C13C 177.8(7) . .
C10C C11C C12C C13C -2.3(12) . .
Mg7 C11C C12C C13C -180(100) . .
Mg8 C11C C12C C13C 172.8(7) 2_656 .
O5C C11C C12C Mg8 5.0(7) . 2_656
C10C C11C C12C Mg8 -175.0(8) . 2_656
Mg7 C11C C12C Mg8 7.4(19) . 2_656
C8C C13C C12C O6C -179.0(7) . .
C14C C13C C12C O6C -1.3(11) . .
C8C C13C C12C C11C 3.0(11) . .
C14C C13C C12C C11C -179.3(7) . .
C8C C13C C12C Mg8 155.9(18) . 2_656
C14C C13C C12C Mg8 -26(2) . 2_656
C15C C5O C14C C13C -87.9(9) . .
C17C C5O C14C C13C 88.1(9) . .
C15C C5O C14C C32C 42.5(10) . .
C17C C5O C14C C32C -141.5(7) . .
C8C C13C C14C C5O 91.4(8) . .
C12C C13C C14C C5O -86.2(9) . .
C8C C13C C14C C32C -37.7(11) . .
C12C C13C C14C C32C 144.7(8) . .
C33C C32C C14C C5O 168.8(9) . .
C33C C32C C14C C13C -62.1(11) . .
C23B C22B C27B C26B 2.0(11) . .
C23B C22B C27B C28B -176.9(7) . .
C2B C28B C27B C26B -91.1(9) . .
C38B C28B C27B C26B 140.9(8) . .
C2B C28B C27B C22B 87.7(9) . .
C38B C28B C27B C22B -40.2(10) . .
C4C C3C C2C C1C 11.2(15) . .
O1C C3C C2C C1C -178.3(8) . .
Mg3 C3C C2C C1C -175(2) . .
C4C C3C C2C C28C -171.0(9) . .
O1C C3C C2C C28C -0.5(14) . .
Mg3 C3C C2C C28C 2(3) . .
C27C C28C C2C C1C -95.6(10) . .
C38C C28C C2C C1C 31.9(12) . .
C27C C28C C2C C3C 86.8(10) . .
C38C C28C C2C C3C -145.7(9) . .
C25C C24C C23C C22C -4.9(14) . .
O10C C24C C23C C22C 173.7(8) . .
C25C C24C C23C C21C 177.0(10) . .
O10C C24C C23C C21C -4.4(13) . .
C27C C22C C23C C24C 1.8(13) . .
C27C C22C C23C C21C 179.8(8) . .
C16A C14A C32A C33A 171.4(10) . .
C13A C14A C32A C33A -67.1(12) . .
O8O C1D N1D C2D 177.3(13) . .
O8O C1D N1D C3D 3(2) . .
Mg2 O3C C5C C4C 4.0(12) . .
Mg2 O3C C5C C6C 175.2(8) . .
C1C C6C C5C O3C -179.3(9) . .
C7C C6C C5C O3C 1.3(14) . .
C1C C6C C5C C4C -8.1(14) . .
C7C C6C C5C C4C 172.6(9) . .
C1C C6C C5C Mg2 -166(3) . .
C7C C6C C5C Mg2 14(3) . .
C19C C18C C17C O7C -172.7(8) . .
O8C C18C C17C O7C 8.1(12) . .
Mg8 C18C C17C O7C 6.7(6) . .
Mg9 C18C C17C O7C -1(2) . .
C19C C18C C17C C5O 0.1(13) . .
O8C C18C C17C C5O -179.1(7) . .
Mg8 C18C C17C C5O 179.5(7) . .
Mg9 C18C C17C C5O 171.8(15) . .
C19C C18C C17C Mg8 -179.3(9) . .
O8C C18C C17C Mg8 1.5(7) . .
Mg9 C18C C17C Mg8 -7.6(18) . .
Mg8 O7C C17C C18C -9.5(9) . .
Mg8 O7C C17C C5O 177.7(5) . .
C15C C5O C17C C18C 1.7(11) . .
C14C C5O C17C C18C -174.5(7) . .
C15C C5O C17C O7C 174.2(6) . .
C14C C5O C17C O7C -2.0(11) . .
C15C C5O C17C Mg8 180(100) . .
C14C C5O C17C Mg8 4(2) . .
C20B C21B C35B C36B -62.6(13) . .
C23B C21B C35B C36B 170.7(10) . .
C22B C27B C26B O12B -178.9(7) . .
C28B C27B C26B O12B 0.0(12) . .
C22B C27B C26B C25B -1.0(12) . .
C28B C27B C26B C25B 177.9(7) . .
C22B C27B C26B Mg7 -166(2) . .
C28B C27B C26B Mg7 13(3) . .
Mg7 O12B C26B C27B 175.8(7) . .
Mg7 O12B C26B C25B -2.2(9) . .
C27B C26B C25B O11B 179.9(8) . .
O12B C26B C25B O11B -2.1(12) . .
Mg7 C26B C25B O11B -3.7(8) . .
C27B C26B C25B C24B -1.3(12) . .
O12B C26B C25B C24B 176.7(7) . .
Mg7 C26B C25B C24B 175.1(8) . .
C27B C26B C25B Mg7 -176.4(8) . .
O12B C26B C25B Mg7 1.7(7) . .
C27B C26B C25B Mg9 -163.6(16) . 2_656
O12B C26B C25B Mg9 14(2) . 2_656
Mg7 C26B C25B Mg9 13(2) . 2_656
Mg7 O11B C25B C26B 5.4(11) . .
Mg9 O11B C25B C26B 173.0(7) 2_656 .
Mg7 O11B C25B C24B -173.4(6) . .
Mg9 O11B C25B C24B -5.9(10) 2_656 .
Mg9 O11B C25B Mg7 167.6(10) 2_656 .
Mg7 O11B C25B Mg9 -167.6(10) . 2_656
O10B C24B C25B C26B -175.0(7) . .
C23B C24B C25B C26B 2.6(11) . .
Mg9 C24B C25B C26B -174.9(8) 2_656 .
O10B C24B C25B O11B 3.9(11) . .
C23B C24B C25B O11B -178.5(8) . .
Mg9 C24B C25B O11B 4.0(7) 2_656 .
O10B C24B C25B Mg7 -9(2) . .
C23B C24B C25B Mg7 168.6(13) . .
Mg9 C24B C25B Mg7 -8.9(16) 2_656 .
O10B C24B C25B Mg9 -0.1(6) . 2_656
C23B C24B C25B Mg9 177.5(7) . 2_656
C14A C32A C33A C34A -170.4(17) . .
C32B C33B C34B O14B -64.2(18) . .
C2B C1B C6B C5B -2.0(11) . .
C2B C1B C6B C7B -177.5(8) . .
O3B C5B C6B C1B -178.7(7) . .
C4B C5B C6B C1B -0.1(12) . .
Mg1 C5B C6B C1B 179(2) . .
O3B C5B C6B C7B -3.2(12) . .
C4B C5B C6B C7B 175.3(7) . .
Mg1 C5B C6B C7B -6(3) . .
C9B C7B C6B C1B 90.1(8) . .
C29B C7B C6B C1B -38.3(12) . .
C9B C7B C6B C5B -85.3(10) . .
C29B C7B C6B C5B 146.3(9) . .
Mg10 O5A C11A C10A 6.2(14) . .
Mg12 O5A C11A C10A -173.1(8) . .
Mg10 O5A C11A C12A -176.6(8) . .
Mg12 O5A C11A C12A 4.1(13) . .
Mg12 O5A C11A Mg10 -179.3(12) . .
Mg10 O5A C11A Mg12 179.3(12) . .
O4A C10A C11A O5A -1.6(15) . .
C9A C10A C11A O5A -178.1(10) . .
Mg10 C10A C11A O5A -4.2(9) . .
O4A C10A C11A C12A -178.7(9) . .
C9A C10A C11A C12A 4.8(15) . .
Mg10 C10A C11A C12A 178.7(10) . .
O4A C10A C11A Mg10 2.6(8) . .
C9A C10A C11A Mg10 -173.9(9) . .
O4A C10A C11A Mg12 -17(3) . .
C9A C10A C11A Mg12 166(2) . .
Mg10 C10A C11A Mg12 -20(2) . .
O6A C12A C11A O5A 1.4(15) . .
C13A C12A C11A O5A 177.6(9) . .
Mg12 C12A C11A O5A -2.9(9) . .
O6A C12A C11A C10A 178.6(9) . .
C13A C12A C11A C10A -5.1(15) . .
Mg12 C12A C11A C10A 174.4(10) . .
O6A C12A C11A Mg10 -5(3) . .
C13A C12A C11A Mg10 171.1(16) . .
Mg12 C12A C11A Mg10 -9(2) . .
O6A C12A C11A Mg12 4.3(8) . .
C13A C12A C11A Mg12 -179.5(9) . .
Mg4 O4I C1W O1I -70(2) . .
Mg4 O4I C1W C2W 116.4(19) . .
Mg1 O1I C1W O4I 82(2) . .
Mg1 O1I C1W C2W -104(2) . .
C16B C15B C20B C19B -2.4(11) . .
C16B C15B C20B C21B 179.2(8) . .
C18B C19B C20B C15B 1.0(13) . .
O9B C19B C20B C15B -177.6(7) . .
Mg11 C19B C20B C15B 167(2) 2_656 .
C18B C19B C20B C21B 179.4(8) . .
O9B C19B C20B C21B 0.8(14) . .
Mg11 C19B C20B C21B -15(3) 2_656 .
C35B C21B C20B C15B -35.6(13) . .
C23B C21B C20B C15B 93.4(9) . .
C35B C21B C20B C19B 146.1(9) . .
C23B C21B C20B C19B -84.9(11) . .
C24C C23C C21C C35C -142.3(8) . .
C22C C23C C21C C35C 39.7(11) . .
C24C C23C C21C C20C 88.6(9) . .
C22C C23C C21C C20C -89.5(9) . .
C36C C35C C21C C23C 61.9(12) . .
C36C C35C C21C C20C -169.7(10) . .
C15C C20C C21C C23C 89.0(9) . .
C19C C20C C21C C23C -85.6(10) . .
C15C C20C C21C C35C -40.7(11) . .
C19C C20C C21C C35C 144.8(9) . .
C7B C29B C30B C31B 175.8(13) . .
C27A C28A C38A C39A -53.6(13) . .
C2A C28A C38A C39A 176.7(9) . .
C3C C2C C1C C6C -8.4(14) . .
C28C C2C C1C C6C 173.9(8) . .
C5C C6C C1C C2C 7.1(13) . .
C7C C6C C1C C2C -173.7(9) . .
O4I C1W C2W N1W 163.1(15) . .
O1I C1W C2W N1W -11(2) . .
O4I C1W C2W C3W -78(2) . .
O1I C1W C2W C3W 108.1(17) . .
C21C C35C C36C C37C 178.8(13) . .
C2C C3C C4C C5C -14.0(18) . .
O1C C3C C4C C5C 175.4(10) . .
Mg3 C3C C4C C5C 167.9(12) . .
C2C C3C C4C O2C 177.9(10) . .
O1C C3C C4C O2C 7.3(17) . .
Mg3 C3C C4C O2C -0.2(10) . .
C2C C3C C4C Mg2 -174.6(18) . .
O1C C3C C4C Mg2 15(3) . .
Mg3 C3C C4C Mg2 7(2) . .
C2C C3C C4C Mg3 178.1(10) . .
O1C C3C C4C Mg3 7.5(9) . .
O3C C5C C4C C3C -176.0(10) . .
C6C C5C C4C C3C 12.3(17) . .
Mg2 C5C C4C C3C -173.2(12) . .
O3C C5C C4C O2C -7.5(16) . .
C6C C5C C4C O2C -179.2(10) . .
Mg2 C5C C4C O2C -4.7(9) . .
O3C C5C C4C Mg2 -2.8(9) . .
C6C C5C C4C Mg2 -174.5(10) . .
O3C C5C C4C Mg3 -27(3) . .
C6C C5C C4C Mg3 161.3(13) . .
Mg2 C5C C4C Mg3 -24.3(18) . .
Mg2 O2C C4C C3C 176.0(9) . .
Mg3 O2C C4C C3C 0.3(15) . .
Mg2 O2C C4C C5C 7.0(14) . .
Mg3 O2C C4C C5C -168.7(8) . .
Mg3 O2C C4C Mg2 -175.7(13) . .
Mg2 O2C C4C Mg3 175.7(13) . .
C6A C7A C29A C30A -172.3(11) . .
C9A C7A C29A C30A 61.6(13) . .
C31A C30A C29A C7A 171.7(18) . .
C5P N1P C2P C3P -59(3) . .
C5P N1P C2P C1P 118(3) . .
C21B C35B C36B C37B 167(2) . .
C21A C35A C36A C37A 161(2) . .
C28A C38A C39A C40A -63.1(17) . .
C32C C33C C34C O14C -20(4) . .
C32A C33A C34A O14A -70(2) . .
C5W C4W C3W C2W 28(2) . .
N1W C2W C3W C4W -27.7(17) . .
C1W C2W C3W C4W -148.7(14) . .
C3W C4W C5W N1W -15(2) . .
C3W C2W N1W C5W 18.5(18) . .
C1W C2W N1W C5W 155.8(17) . .
C4W C5W N1W C2W -3(2) . .
C3Q C4Q C5Q N1Q -6(3) . .
C2Q N1Q C5Q C4Q -15(4) . .
C28C C38C C39C C40C 162(2) . .
Mg2 O2I C1Q O7I 74(2) . .
Mg2 O2I C1Q C2Q -102(3) . .
Mg7 O7I C1Q O2I -56(3) . .
Mg7 O7I C1Q C2Q 121(3) . .
C29A C30A C31A O13A 77(3) . .
C29B C30B C31B O13B 65(2) . .
C29C C30C C31C O13C 38(4) . .
C5Q C4Q C3Q C2Q 24(4) . .
C35C C36C C37C O15C -24(3) . .
C3P C4P C5P N1P -28(4) . .
C2P N1P C5P C4P 54(4) . .
C5Q N1Q C2Q C3Q 28(4) . .
C5Q N1Q C2Q C1Q 162(3) . .
C4Q C3Q C2Q N1Q -33(4) . .
C4Q C3Q C2Q C1Q -151(3) . .
O2I C1Q C2Q N1Q -10(4) . .
O7I C1Q C2Q N1Q 174(2) . .
O2I C1Q C2Q C3Q 106(4) . .
O7I C1Q C2Q C3Q -70(5) . .
C35A C36A C37A O15A 160(2) . .
C28B C38B C39B C40B 179(3) . .
O16B C40B C39B C38B -174(3) . .
C38C C39C C40C O16C -65(3) . .
C38A C39A C40A O16A -67(2) . .
C35B C36B C37B O15B 153.4(19) . .
Mg10 O10I C1P O3I -60(6) . .
Mg10 O10I C1P C2P 126(4) . .
Mg3 O3I C1P O10I 88(5) . .
Mg3 O3I C1P C2P -99(5) . .
C3P C2P C1P O10I 11(16) . .
N1P C2P C1P O10I -157(4) . .
C3P C2P C1P O3I -161(10) . .
N1P C2P C1P O3I 30(5) . .
C1P C2P C3P C4P -128(12) . .
N1P C2P C3P C4P 40(3) . .
C5P C4P C3P C2P -9(4) . .
